data_8000392
loop_
_publ_author_name
'Chen, Along'
'Kang, Xi'
'Jin, Shan'
'Du, Wenjun'
'Wang, Shuxin'
'Zhu, Manzhou'

_publ_section_title
;
 Gram-Scale Preparation of Stable Hydride M@Cu<sub>24</sub> (M = Au/Cu)
 Nanoclusters.
;
_journal_issue 20
_journal_name_full 'The journal of physical chemistry letters'
_journal_page_first 6124
_journal_page_last 6128
_journal_paper_doi 10.1021/acs.jpclett.9b02297
_journal_volume 10
_journal_year 2019
_chemical_formula_moiety '2(C108 H72 Au0.5 Cu12 F18 P6)'
_chemical_formula_sum 'C216 H144 Au Cu24 F36 P12'
_chemical_formula_weight 5516.87
_space_group_crystal_system orthorhombic
_space_group_IT_number 30
_space_group_name_Hall 'P 2 -2bc'
_space_group_name_H-M_alt 'P n c 2'
_atom_sites_solution_hydrogens geom
_atom_sites_solution_primary dual
_audit_creation_date 2019-03-13
_audit_creation_method
;
Olex2 1.2
(compiled 2018.05.29 svn.r3508 for OlexSys, GUI svn.r5506)
;
_audit_update_record
;
2019-03-13 deposited with the CCDC.	2019-08-05 downloaded from the CCDC.
;
_cell_angle_alpha 90
_cell_angle_beta 90
_cell_angle_gamma 90
_cell_formula_units_Z 4
_cell_length_a 34.5313(12)
_cell_length_b 22.4275(9)
_cell_length_c 32.5487(14)
_cell_measurement_reflns_used 9933
_cell_measurement_temperature 170
_cell_measurement_theta_max 24.58
_cell_measurement_theta_min 2.17
_cell_volume 25207.4(17)
_computing_cell_refinement 'SAINT V8.38A (?, 2016)'
_computing_data_reduction 'SAINT V8.38A (?, 2016)'
_computing_molecular_graphics 'Olex2 (Dolomanov et al., 2009)'
_computing_publication_material 'Olex2 (Dolomanov et al., 2009)'
_computing_structure_refinement 'ShelXL (Sheldrick, 2015)'
_computing_structure_solution 'ShelXT (Sheldrick, 2015)'
_diffrn_ambient_temperature 170
_diffrn_measured_fraction_theta_full 0.999
_diffrn_measured_fraction_theta_max 0.999
_diffrn_measurement_device_type 'Bruker APEX-II CCD'
_diffrn_measurement_method '\f and \w scans'
_diffrn_radiation_type MoK\a
_diffrn_radiation_wavelength 0.71073
_diffrn_reflns_av_R_equivalents 0.0954
_diffrn_reflns_av_unetI/netI 0.1257
_diffrn_reflns_Laue_measured_fraction_full 0.999
_diffrn_reflns_Laue_measured_fraction_max 0.999
_diffrn_reflns_limit_h_max 41
_diffrn_reflns_limit_h_min -41
_diffrn_reflns_limit_k_max 23
_diffrn_reflns_limit_k_min -26
_diffrn_reflns_limit_l_max 33
_diffrn_reflns_limit_l_min -38
_diffrn_reflns_number 109788
_diffrn_reflns_point_group_measured_fraction_full 0.999
_diffrn_reflns_point_group_measured_fraction_max 0.999
_diffrn_reflns_theta_full 25.000
_diffrn_reflns_theta_max 25.000
_diffrn_reflns_theta_min 1.083
_diffrn_standards_number 0
_exptl_absorpt_coefficient_mu 2.700
_exptl_absorpt_correction_T_max 0.7456
_exptl_absorpt_correction_T_min 0.5425
_exptl_absorpt_correction_type multi-scan
_exptl_absorpt_process_details
'SADABS-2016/2 (Bruker,2016/2) was used for absorption correction. wR2(int) was 0.0932 before and 0.0688 after correction. The Ratio of minimum to maximum transmission is 0.7276. The \l/2 correction factor is Not present.'
_exptl_crystal_colour 'dark black'
_exptl_crystal_colour_modifier dark
_exptl_crystal_colour_primary black
_exptl_crystal_density_diffrn 1.454
_exptl_crystal_description block
_exptl_crystal_F_000 10876
_exptl_crystal_size_max 0.1
_exptl_crystal_size_mid 0.1
_exptl_crystal_size_min 0.1
_refine_diff_density_max 8.943
_refine_diff_density_min -1.540
_refine_diff_density_rms 0.205
_refine_ls_abs_structure_details
;
 Refined as an inversion twin.
;
_refine_ls_abs_structure_Flack 0.436(9)
_refine_ls_extinction_method none
_refine_ls_goodness_of_fit_ref 0.940
_refine_ls_hydrogen_treatment constr
_refine_ls_matrix_type full
_refine_ls_number_parameters 2136
_refine_ls_number_reflns 41384
_refine_ls_number_restraints 5005
_refine_ls_restrained_S_all 0.897
_refine_ls_R_factor_all 0.1369
_refine_ls_R_factor_gt 0.0758
_refine_ls_shift/su_max 0.016
_refine_ls_shift/su_mean 0.000
_refine_ls_structure_factor_coef Fsqd
_refine_ls_weighting_details 'w=1/[\s^2^(Fo^2^)+(0.1283P)^2^] where P=(Fo^2^+2Fc^2^)/3'
_refine_ls_weighting_scheme calc
_refine_ls_wR_factor_gt 0.1897
_refine_ls_wR_factor_ref 0.2154
_reflns_Friedel_coverage 0.961
_reflns_Friedel_fraction_full 0.999
_reflns_Friedel_fraction_max 0.999
_reflns_number_gt 23898
_reflns_number_total 41384
_reflns_threshold_expression 'I > 2\s(I)'
_cod_data_source_file jz9b02297_si_003.cif
_cod_data_source_block 20190312c_0m
_cod_database_code 8000392
_shelx_shelxl_version_number 2016/4
_shelx_space_group_comment
;
The symmetry employed for this shelxl refinement is uniquely defined
by the following loop, which should always be used as a source of
symmetry information in preference to the above space-group names.
They are only intended as comments.
;
_shelx_estimated_absorpt_t_max 0.774
_shelx_estimated_absorpt_t_min 0.774
_olex2_refinement_description
;
1. Twinned data refinement
 Scales: 0.564(9)
 0.436(9)
2. Fixed Uiso
 At 1.2 times of:
  All C(H) groups
3. Uiso/Uaniso restraints and constraints
C5 \\sim C16 \\sim C49 \\sim C26 \\sim C9FA \\sim C42 \\sim C10 \\sim C123
\\sim C156 \\sim C105 \\sim C192 \\sim C72 \\sim C11 \\sim C1AA \\sim C57 \\sim
C70 \\sim C69 \\sim C0AA \\sim C15 \\sim C46 \\sim C67 \\sim C1BA \\sim C43
\\sim C17 \\sim C22 \\sim C115 \\sim C7BA \\sim C8BA \\sim C0CA \\sim C9BA
\\sim C27 \\sim C93 \\sim C5DA \\sim C5AA \\sim C128 \\sim C98 \\sim C29 \\sim
C50 \\sim C191 \\sim C8AA \\sim C124 \\sim C52 \\sim C34 \\sim C176 \\sim C140
\\sim C186 \\sim C136 \\sim C150 \\sim C36 \\sim C48 \\sim C0FA \\sim C9EA
\\sim C8EA \\sim C1FA \\sim C44 \\sim C80 \\sim C2DA \\sim C122 \\sim C1DA
\\sim C91 \\sim C51 \\sim C189 \\sim C4FA \\sim C59 \\sim C3FA \\sim C2FA \\sim
C53 \\sim C68 \\sim C77 \\sim C134 \\sim C163 \\sim C94 \\sim C55 \\sim C175
\\sim C187 \\sim C81 \\sim C138 \\sim C33 \\sim C56 \\sim C3DA \\sim C132 \\sim
C4DA \\sim C83 \\sim C97 \\sim C62 \\sim C76 \\sim C147 \\sim C89 \\sim C146
\\sim C190 \\sim C74 \\sim C168 \\sim C162 \\sim C84 \\sim C181 \\sim C121
\\sim C75 \\sim C73 \\sim C3AA \\sim C4EA \\sim C155 \\sim C107 \\sim C79 \\sim
C199 \\sim C3CA \\sim C5EA \\sim C78 \\sim C118 \\sim C99 \\sim C154 \\sim C130
\\sim C2AA \\sim C103 \\sim C54 \\sim C8 \\sim C71 \\sim C117 \\sim C5CA \\sim
C180 \\sim C113 \\sim C19 \\sim C173 \\sim C2EA \\sim C1EA \\sim C0EA \\sim
C127 \\sim C61 \\sim C95 \\sim C66 \\sim C58 \\sim C6CA \\sim C87 \\sim C64
\\sim C182 \\sim C65 \\sim C38 \\sim C1CA \\sim C60 \\sim C3BA \\sim C144 \\sim
C188 \\sim C7EA \\sim C159 \\sim C126 \\sim C133 \\sim C32 \\sim C88 \\sim C4CA
\\sim C139 \\sim C119 \\sim C135 \\sim C0BA \\sim C82 \\sim C109 \\sim C9AA
\\sim C25 \\sim C137 \\sim C198 \\sim C172 \\sim C63 \\sim C4GA \\sim C92 \\sim
C145 \\sim C116 \\sim C2BA \\sim C112 \\sim C129 \\sim C148 \\sim C153 \\sim
C110 \\sim C114 \\sim C7AA \\sim C6AA \\sim C104 \\sim C174 \\sim C141 \\sim
C3EA \\sim C177 \\sim C169 \\sim C111 \\sim C183 \\sim C4AA \\sim C131 \\sim
C142 \\sim C9DA \\sim C184 \\sim C7CA \\sim C8CA \\sim C6EA \\sim C2CA \\sim
C0DA \\sim C9CA \\sim C102 \\sim C5BA \\sim C6BA \\sim C4BA \\sim C166 \\sim
C90 \\sim C23 \\sim C6DA \\sim C6GA \\sim C35 \\sim C41 \\sim C7DA \\sim C12
\\sim C5FA \\sim C5GA \\sim C8FA \\sim C7FA \\sim C6FA \\sim C0GA \\sim C47
\\sim C31 \\sim C3GA \\sim C2GA \\sim C1GA: within 3.8A with sigma of 0.01 and
sigma for terminal atoms of 0.02
Uanis(F36) = Uanis(C4DA)
Uanis(F0AA) = Uanis(C5CA)
Uanis(F42) = Uanis(C4CA)
Uanis(F6AA) = Uanis(C9EA)
Uanis(F13) = Uanis(C63)
Uanis(F55) = Uanis(C112)
4.a Aromatic/amide H refined with riding coordinates:
 C16(H16), C49(H49), C9FA(H9FA), C42(H42), C123(H123), C156(H156), C192(H192),
 C72(H72), C1AA(H1AA), C57(H57), C69(H69), C0AA(H0AA), C46(H46), C67(H67),
 C43(H43), C17(H17), C115(H115), C7BA(H7BA), C0CA(H0CA), C9BA(H9BA), C93(H93),
 C5DA(H5DA), C128(H128), C98(H98), C50(H50), C191(H191), C124(H124), C52(H52),
 C176(H176), C140(H140), C136(H136), C150(H150), C48(H48), C0FA(H0FA),
 C8EA(H8EA), C1FA(H1FA), C80(H80), C2DA(H2DA), C1DA(H1DA), C91(H91), C189(H189),
  C4FA(H4FA), C3FA(H3FA), C2FA(H2FA), C68(H68), C77(H77), C163(H163), C94(H94),
 C175(H175), C187(H187), C138(H138), C33(H33), C3DA(H3DA), C132(H132), C83(H83),
  C97(H97), C76(H76), C147(H147), C146(H146), C190(H190), C168(H168),
 C162(H162), C181(H181), C121(H121), C73(H73), C3AA(H3AA), C155(H155),
 C107(H107), C199(H199), C3CA(H3CA), C78(H78), C118(H118), C154(H154),
 C130(H130), C103(H103), C54(H54), C71(H71), C117(H117), C180(H180), C113(H113),
  C173(H173), C2EA(H2EA), C0EA(H0EA), C127(H127), C95(H95), C66(H66),
 C6CA(H6CA), C87(H87), C182(H182), C65(H65), C1CA(H1CA), C60(H60), C3BA(H3BA),
 C188(H188), C7EA(H7EA), C126(H126), C32(H32), C88(H88), C139(H139), C119(H119),
  C0BA(H0BA), C82(H82), C9AA(H9AA), C25(H25), C198(H198), C172(H172),
 C4GA(H4GA), C92(H92), C116(H116), C2BA(H2BA), C129(H129), C148(H148),
 C110(H110), C114(H114), C6AA(H6AA), C104(H104), C141(H141), C3EA(H3EA),
 C169(H169), C111(H111), C4AA(H4AA), C131(H131), C9DA(H9DA), C184(H184),
 C8CA(H8CA), C6EA(H6EA), C0DA(H0DA), C9CA(H9CA), C102(H102), C5BA(H5BA),
 C4BA(H4BA), C166(H166), C6DA(H6DA), C6GA(H6GA), C41(H41), C7DA(H7DA),
 C5FA(H5FA), C5GA(H5GA), C7FA(H7FA), C6FA(H6FA), C47(H47), C31(H31), C2GA(H2GA),
  C1GA(H1GA)
4.b Fitted hexagon refined as free rotating group:
 C5(C16,C49,C26,C9FA,C42), C10(C123,C156,C105,C192,C72), C11(C1AA,C57,C70,C69,
 C0AA), C15(C46,C67,C1BA,C43,C17), C22(C115,C7BA,C8BA,C0CA,C9BA), C27(C93,C5DA,
 C5AA,C128,C98), C29(C50,C191,C8AA,C124,C52), C34(C176,C140,C186,C136,C150),
 C36(C48,C0FA,C9EA,C8EA,C1FA), C44(C80,C2DA,C122,C1DA,C91), C51(C189,C4FA,C59,
 C3FA,C2FA), C53(C68,C77,C134,C163,C94), C55(C175,C187,C81,C138,C33), C56(C3DA,
 C132,C4DA,C83,C97), C62(C76,C147,C89,C146,C190), C74(C168,C162,C84,C181,C121),
 C75(C73,C3AA,C4EA,C155,C107), C79(C199,C3CA,C5EA,C78,C118), C99(C154,C130,C2AA,
 C103,C54), C8(C71,C117,C5CA,C180,C113), C19(C173,C2EA,C1EA,C0EA,C127), C61(C95,
 C66,C58,C6CA,C87), C64(C182,C65,C38,C1CA,C60), C3BA(C144,C188,C7EA,C159,C126),
 C133(C32,C88,C4CA,C139,C119), C135(C0BA,C82,C109,C9AA,C25), C137(C198,C172,C63,
 C4GA,C92), C145(C116,C2BA,C112,C129,C148), C153(C110,C114,C7AA,C6AA,C104),
 C174(C141,C3EA,C177,C169,C111), C183(C4AA,C131,C142,C9DA,C184), C7CA(C8CA,C6EA,
 C2CA,C0DA,C9CA), C102(C5BA,C6BA,C4BA,C166,C90), C23(C6DA,C6GA,C35,C41,C7DA),
 C12(C5FA,C5GA,C8FA,C7FA,C6FA), C0GA(C47,C31,C3GA,C2GA,C1GA)
;
_olex2_submission_special_instructions 'No special instructions were received'

loop_
_space_group_symop_operation_xyz
'x, y, z'
'-x, -y, z'
'-x, y+1/2, z+1/2'
'x, -y+1/2, z+1/2'

loop_
_atom_site_label
_atom_site_type_symbol
_atom_site_fract_x
_atom_site_fract_y
_atom_site_fract_z
_atom_site_U_iso_or_equiv
_atom_site_adp_type
_atom_site_occupancy
_atom_site_site_symmetry_order
_atom_site_calc_flag
_atom_site_refinement_flags_posn
_atom_site_refinement_flags_adp
_atom_site_refinement_flags_occupancy
Au2 Au 0.000000 1.000000 0.51450(3) 0.0208(3) Uani 1 2 d S T P
Cu15 Cu 0.03343(6) 1.02854(10) 0.44143(7) 0.0250(5) Uani 1 1 d . . .
Cu20 Cu 0.07495(6) 1.03602(10) 0.50495(7) 0.0264(6) Uani 1 1 d . . .
Cu21 Cu -0.01890(6) 0.94989(10) 0.58716(7) 0.0263(5) Uani 1 1 d . . .
Cu16 Cu -0.05679(6) 1.06457(10) 0.47602(7) 0.0258(5) Uani 1 1 d . . .
Cu19 Cu 0.02310(6) 1.11523(10) 0.52375(7) 0.0270(6) Uani 1 1 d . . .
Cu18 Cu -0.04207(6) 1.08632(10) 0.55278(7) 0.0260(5) Uani 1 1 d . . .
Au1 Au 0.500000 0.500000 0.63042(3) 0.0223(3) Uani 1 2 d S T P
Cu4 Cu 0.48051(6) 0.54950(10) 0.70328(7) 0.0256(5) Uani 1 1 d . . .
Cu7 Cu 0.42387(6) 0.53259(10) 0.62062(7) 0.0281(6) Uani 1 1 d . . .
Cu6 Cu 0.47442(6) 0.61395(10) 0.63996(7) 0.0286(6) Uani 1 1 d . . .
Cu8 Cu 0.46565(6) 0.52655(10) 0.55752(7) 0.0291(6) Uani 1 1 d . . .
Cu11 Cu 0.55562(6) 0.56772(10) 0.59216(7) 0.0297(6) Uani 1 1 d . . .
Cu5 Cu 0.54061(6) 0.58849(10) 0.66854(7) 0.0262(5) Uani 1 1 d . . .
Cu14 Cu 0.01656(6) 0.90951(11) 0.41093(7) 0.0297(6) Uani 1 1 d . . .
P11 P 0.04138(15) 0.8887(3) 0.34833(16) 0.0352(13) Uani 1 1 d . . .
Cu17 Cu 0.04751(7) 1.14043(11) 0.45622(8) 0.0337(6) Uani 1 1 d . . .
P12 P 0.09653(15) 1.1955(2) 0.42900(18) 0.0383(14) Uani 1 1 d . . .
Cu23 Cu 0.06200(7) 0.97601(11) 0.61702(7) 0.0336(6) Uani 1 1 d . . .
P8 P 0.07664(15) 0.9396(3) 0.67957(17) 0.0394(14) Uani 1 1 d . . .
Cu24 Cu 0.09191(6) 1.07235(11) 0.57301(8) 0.0322(6) Uani 1 1 d . . .
P7 P 0.12591(15) 1.1468(3) 0.60352(19) 0.0403(14) Uani 1 1 d . . .
Cu22 Cu 0.10777(6) 0.95113(11) 0.54671(7) 0.0301(6) Uani 1 1 d . . .
P9 P 0.16818(14) 0.9135(3) 0.53626(17) 0.0374(13) Uani 1 1 d . . .
Cu13 Cu 0.03113(7) 0.83434(10) 0.48016(8) 0.0345(6) Uani 1 1 d . . .
P10 P 0.05547(16) 0.7404(3) 0.48726(19) 0.0422(14) Uani 1 1 d . . .
Cu3 Cu 0.40759(6) 0.56868(11) 0.68886(7) 0.0313(6) Uani 1 1 d . . .
P3 P 0.37230(14) 0.6402(2) 0.72102(18) 0.0364(13) Uani 1 1 d . . .
Cu2 Cu 0.43929(6) 0.47254(11) 0.73300(7) 0.0322(6) Uani 1 1 d . . .
P2 P 0.42587(15) 0.4348(2) 0.79501(16) 0.0341(12) Uani 1 1 d . . .
Cu10 Cu 0.52654(7) 0.66702(11) 0.59608(8) 0.0376(6) Uani 1 1 d . . .
P5 P 0.54751(16) 0.7621(3) 0.6050(2) 0.0449(15) Uani 1 1 d . . .
Cu9 Cu 0.44825(7) 0.63728(11) 0.57236(8) 0.0377(6) Uani 1 1 d . . .
P4 P 0.39754(16) 0.6892(3) 0.54506(19) 0.0422(14) Uani 1 1 d . . .
Cu12 Cu 0.51463(7) 0.59005(11) 0.52736(8) 0.0355(6) Uani 1 1 d . . .
P6 P 0.53877(17) 0.6108(3) 0.4635(2) 0.0460(16) Uani 1 1 d . . .
Cu1 Cu 0.39305(6) 0.44709(11) 0.66254(8) 0.0310(6) Uani 1 1 d . . .
P1 P 0.33209(14) 0.4111(3) 0.65320(18) 0.0380(14) Uani 1 1 d . . .
C5 C 0.0109(4) 0.9034(7) 0.3029(4) 0.050(3) Uani 1 1 d . U .
C16 C 0.0233(3) 0.8897(6) 0.2634(5) 0.053(3) Uani 1 1 d G U .
H16 H 0.047225 0.869599 0.259357 0.064 Uiso 1 1 calc R . .
C49 C 0.0007(4) 0.9055(7) 0.2297(3) 0.051(3) Uani 1 1 d G U .
H49 H 0.009205 0.896156 0.202730 0.061 Uiso 1 1 calc R . .
C26 C -0.0343(4) 0.9349(7) 0.2356(4) 0.051(3) Uani 1 1 d G U .
C9FA C -0.0467(3) 0.9486(6) 0.2751(5) 0.049(3) Uani 1 1 d G U .
H9FA H -0.070580 0.968683 0.279170 0.059 Uiso 1 1 calc R . .
C42 C -0.0241(4) 0.9328(7) 0.3088(3) 0.048(3) Uani 1 1 d G U .
H42 H -0.032561 0.942127 0.335798 0.058 Uiso 1 1 calc R . .
C10 C 0.0509(4) 0.8703(6) 0.6913(5) 0.060(3) Uani 1 1 d . U .
C123 C 0.0159(4) 0.8615(6) 0.6711(5) 0.058(3) Uani 1 1 d G U .
H123 H 0.007319 0.889593 0.651244 0.070 Uiso 1 1 calc R . .
C156 C -0.0065(4) 0.8117(7) 0.6799(5) 0.062(3) Uani 1 1 d G U .
H156 H -0.030441 0.805695 0.666134 0.074 Uiso 1 1 calc R . .
C105 C 0.0061(4) 0.7706(6) 0.7090(5) 0.062(3) Uani 1 1 d G U .
C192 C 0.0411(5) 0.7793(7) 0.7292(5) 0.059(4) Uani 1 1 d G U .
H192 H 0.049647 0.751247 0.749071 0.070 Uiso 1 1 calc R . .
C72 C 0.0635(4) 0.8292(7) 0.7204(5) 0.062(3) Uani 1 1 d G U .
H72 H 0.087408 0.835144 0.734181 0.075 Uiso 1 1 calc R . .
C11 C 0.0644(5) 0.9837(7) 0.7242(4) 0.058(3) Uani 1 1 d . U .
C1AA C 0.0430(5) 1.0355(7) 0.7183(4) 0.059(3) Uani 1 1 d G U .
H1AA H 0.036934 1.048445 0.691268 0.070 Uiso 1 1 calc R . .
C57 C 0.0303(4) 1.0682(6) 0.7520(5) 0.060(4) Uani 1 1 d G U .
H57 H 0.015616 1.103527 0.747982 0.072 Uiso 1 1 calc R . .
C70 C 0.0391(5) 1.0492(7) 0.7916(4) 0.059(4) Uani 1 1 d G U .
C69 C 0.0606(5) 0.9975(7) 0.7974(4) 0.058(4) Uani 1 1 d G U .
H69 H 0.066614 0.984472 0.824458 0.069 Uiso 1 1 calc R . .
C0AA C 0.0733(4) 0.9647(6) 0.7637(5) 0.060(3) Uani 1 1 d G U .
H0AA H 0.087933 0.929389 0.767744 0.072 Uiso 1 1 calc R . .
C15 C 0.4361(4) 0.4796(6) 0.8407(4) 0.048(3) Uani 1 1 d . U .
C46 C 0.4563(4) 0.5323(6) 0.8342(4) 0.048(3) Uani 1 1 d G U .
H46 H 0.461832 0.545115 0.807011 0.058 Uiso 1 1 calc R . .
C67 C 0.4685(4) 0.5662(5) 0.8675(5) 0.049(3) Uani 1 1 d G U .
H67 H 0.482388 0.602254 0.863071 0.059 Uiso 1 1 calc R . .
C1BA C 0.4605(4) 0.5475(6) 0.9073(4) 0.048(3) Uani 1 1 d G U .
C43 C 0.4402(4) 0.4947(7) 0.9138(4) 0.052(3) Uani 1 1 d G U .
H43 H 0.434700 0.481917 0.940985 0.062 Uiso 1 1 calc R . .
C17 C 0.4280(4) 0.4608(5) 0.8805(5) 0.050(3) Uani 1 1 d G U .
H17 H 0.414144 0.424778 0.884924 0.060 Uiso 1 1 calc R . .
C22 C 0.1474(4) 1.1324(8) 0.6527(4) 0.060(3) Uani 1 1 d . U .
C115 C 0.1225(3) 1.1278(7) 0.6861(5) 0.062(3) Uani 1 1 d G U .
H115 H 0.095801 1.137190 0.682971 0.074 Uiso 1 1 calc R . .
C7BA C 0.1366(4) 1.1094(8) 0.7240(4) 0.065(3) Uani 1 1 d G U .
H7BA H 0.119547 1.106297 0.746851 0.078 Uiso 1 1 calc R . .
C8BA C 0.1756(5) 1.0957(8) 0.7286(4) 0.067(3) Uani 1 1 d G U .
C0CA C 0.2005(3) 1.1002(8) 0.6952(5) 0.066(3) Uani 1 1 d G U .
H0CA H 0.227151 1.090814 0.698277 0.079 Uiso 1 1 calc R . .
C9BA C 0.1864(4) 1.1186(7) 0.6572(5) 0.065(3) Uani 1 1 d G U .
H9BA H 0.203405 1.121707 0.634396 0.077 Uiso 1 1 calc R . .
C27 C 0.4528(4) 0.3652(6) 0.8072(5) 0.049(3) Uani 1 1 d . U .
C93 C 0.4406(3) 0.3241(7) 0.8364(5) 0.052(3) Uani 1 1 d G U .
H93 H 0.416197 0.328918 0.849485 0.062 Uiso 1 1 calc R . .
C5DA C 0.4641(4) 0.2759(6) 0.8465(4) 0.052(3) Uani 1 1 d G U .
H5DA H 0.455684 0.247781 0.866455 0.063 Uiso 1 1 calc R . .
C5AA C 0.4997(4) 0.2688(6) 0.8274(5) 0.051(3) Uani 1 1 d G U .
C128 C 0.5120(3) 0.3099(6) 0.7982(5) 0.052(3) Uani 1 1 d G U .
H128 H 0.536385 0.305046 0.785103 0.062 Uiso 1 1 calc R . .
C98 C 0.4885(4) 0.3581(6) 0.7881(4) 0.049(3) Uani 1 1 d G U .
H98 H 0.496899 0.386183 0.768132 0.059 Uiso 1 1 calc R . .
C29 C 0.3545(3) 0.6424(7) 0.5328(5) 0.058(3) Uani 1 1 d . U .
C50 C 0.3287(4) 0.6606(6) 0.5026(5) 0.060(3) Uani 1 1 d G U .
H50 H 0.334642 0.693853 0.485669 0.072 Uiso 1 1 calc R . .
C191 C 0.2940(4) 0.6300(7) 0.4970(5) 0.061(4) Uani 1 1 d G U .
H191 H 0.276365 0.642354 0.476351 0.074 Uiso 1 1 calc R . .
C8AA C 0.2853(3) 0.5813(7) 0.5217(5) 0.061(4) Uani 1 1 d G U .
C124 C 0.3111(4) 0.5631(6) 0.5520(5) 0.060(3) Uani 1 1 d G U .
H124 H 0.305166 0.529829 0.568872 0.072 Uiso 1 1 calc R . .
C52 C 0.3458(4) 0.5937(7) 0.5575(4) 0.058(3) Uani 1 1 d G U .
H52 H 0.363442 0.581327 0.578192 0.070 Uiso 1 1 calc R . .
C34 C 0.1847(4) 0.9192(7) 0.4827(4) 0.059(3) Uani 1 1 d . U .
C176 C 0.2233(4) 0.9257(7) 0.4718(4) 0.059(3) Uani 1 1 d G U .
H176 H 0.242439 0.931316 0.492468 0.070 Uiso 1 1 calc R . .
C140 C 0.2341(3) 0.9242(7) 0.4307(5) 0.060(3) Uani 1 1 d G U .
H140 H 0.260533 0.928639 0.423211 0.072 Uiso 1 1 calc R . .
C186 C 0.2062(4) 0.9160(8) 0.4004(4) 0.059(3) Uani 1 1 d G U .
C136 C 0.1675(4) 0.9094(7) 0.4113(4) 0.059(3) Uani 1 1 d G U .
H136 H 0.148384 0.903873 0.390686 0.071 Uiso 1 1 calc R . .
C150 C 0.1567(3) 0.9110(7) 0.4525(5) 0.060(3) Uani 1 1 d G U .
H150 H 0.130289 0.906550 0.459943 0.073 Uiso 1 1 calc R . .
C36 C 0.4072(4) 0.7244(8) 0.4964(4) 0.062(3) Uani 1 1 d . U .
C48 C 0.4140(5) 0.6872(6) 0.4630(5) 0.067(3) Uani 1 1 d G U .
H48 H 0.413625 0.645144 0.466475 0.080 Uiso 1 1 calc R . .
C0FA C 0.4215(5) 0.7115(7) 0.4245(4) 0.068(3) Uani 1 1 d G U .
H0FA H 0.426123 0.686140 0.401708 0.082 Uiso 1 1 calc R . .
C9EA C 0.4221(5) 0.7731(8) 0.4195(4) 0.077(3) Uani 1 1 d G U .
C8EA C 0.4152(5) 0.8103(6) 0.4528(6) 0.070(4) Uani 1 1 d G U .
H8EA H 0.415638 0.852311 0.449370 0.083 Uiso 1 1 calc R . .
C1FA C 0.4078(5) 0.7859(7) 0.4913(5) 0.067(3) Uani 1 1 d G U .
H1FA H 0.403139 0.811316 0.514137 0.080 Uiso 1 1 calc R . .
C44 C 0.3302(4) 0.6716(7) 0.6965(5) 0.059(3) Uani 1 1 d . U .
C80 C 0.3245(4) 0.6577(6) 0.6553(5) 0.058(2) Uani 1 1 d G U .
H80 H 0.340691 0.629261 0.642200 0.070 Uiso 1 1 calc R . .
C2DA C 0.2949(4) 0.6852(7) 0.6334(4) 0.060(2) Uani 1 1 d G U .
H2DA H 0.290988 0.675667 0.605248 0.072 Uiso 1 1 calc R . .
C122 C 0.2712(4) 0.7268(7) 0.6526(5) 0.060(3) Uani 1 1 d G U .
C1DA C 0.2769(4) 0.7408(6) 0.6937(5) 0.063(3) Uani 1 1 d G U .
H1DA H 0.260699 0.769162 0.706848 0.076 Uiso 1 1 calc R . .
C91 C 0.3065(4) 0.7132(7) 0.7157(4) 0.061(3) Uani 1 1 d G U .
H91 H 0.310402 0.722756 0.743801 0.074 Uiso 1 1 calc R . .
C51 C 0.1061(4) 0.7230(8) 0.4724(6) 0.069(3) Uani 1 1 d . U .
C189 C 0.1254(5) 0.6715(7) 0.4846(5) 0.070(3) Uani 1 1 d G U .
H189 H 0.113180 0.644282 0.502820 0.084 Uiso 1 1 calc R . .
C4FA C 0.1625(5) 0.6599(6) 0.4701(6) 0.072(3) Uani 1 1 d G U .
H4FA H 0.175666 0.624683 0.478500 0.086 Uiso 1 1 calc R . .
C59 C 0.1804(4) 0.6997(8) 0.4435(6) 0.071(3) Uani 1 1 d G U .
C3FA C 0.1611(4) 0.7511(7) 0.4312(5) 0.069(3) Uani 1 1 d G U .
H3FA H 0.173354 0.778347 0.413014 0.083 Uiso 1 1 calc R . .
C2FA C 0.1240(4) 0.7628(6) 0.4457(6) 0.068(3) Uani 1 1 d G U .
H2FA H 0.110868 0.797947 0.437333 0.082 Uiso 1 1 calc R . .
C53 C 0.0948(4) 1.2135(6) 0.6143(5) 0.059(3) Uani 1 1 d . U .
C68 C 0.1048(4) 1.2543(7) 0.6447(5) 0.061(3) Uani 1 1 d G U .
H68 H 0.126462 1.246896 0.661926 0.073 Uiso 1 1 calc R . .
C77 C 0.0831(4) 1.3060(7) 0.6498(5) 0.063(4) Uani 1 1 d G U .
H77 H 0.089912 1.333867 0.670508 0.076 Uiso 1 1 calc R . .
C134 C 0.0514(4) 1.3168(6) 0.6245(5) 0.063(4) Uani 1 1 d G U .
C163 C 0.0414(4) 1.2760(7) 0.5942(5) 0.062(3) Uani 1 1 d G U .
H163 H 0.019742 1.283406 0.576942 0.074 Uiso 1 1 calc R . .
C94 C 0.0631(4) 1.2243(7) 0.5891(5) 0.061(3) Uani 1 1 d G U .
H94 H 0.056292 1.196435 0.568359 0.074 Uiso 1 1 calc R . .
C55 C 0.3222(4) 0.3326(5) 0.6664(5) 0.059(3) Uani 1 1 d . U .
C175 C 0.2852(3) 0.3090(6) 0.6624(5) 0.061(3) Uani 1 1 d G U .
H175 H 0.264582 0.333473 0.652814 0.073 Uiso 1 1 calc R . .
C187 C 0.2782(3) 0.2497(7) 0.6723(5) 0.063(4) Uani 1 1 d G U .
H187 H 0.252922 0.233603 0.669545 0.075 Uiso 1 1 calc R . .
C81 C 0.3084(4) 0.2139(5) 0.6863(5) 0.059(4) Uani 1 1 d G U .
C138 C 0.3454(4) 0.2375(6) 0.6903(5) 0.058(4) Uani 1 1 d G U .
H138 H 0.365976 0.213003 0.699847 0.070 Uiso 1 1 calc R . .
C33 C 0.3523(3) 0.2968(7) 0.6804(5) 0.057(3) Uani 1 1 d G U .
H33 H 0.377637 0.312873 0.683116 0.068 Uiso 1 1 calc R . .
C56 C 0.3772(3) 0.4090(7) 0.8014(5) 0.057(3) Uani 1 1 d . U .
C3DA C 0.3504(4) 0.4409(6) 0.8246(5) 0.060(3) Uani 1 1 d G U .
H3DA H 0.358261 0.475869 0.838743 0.072 Uiso 1 1 calc R . .
C132 C 0.3122(4) 0.4216(7) 0.8269(5) 0.068(3) Uani 1 1 d G U .
H132 H 0.293969 0.443413 0.842755 0.081 Uiso 1 1 calc R . .
C4DA C 0.3008(3) 0.3704(8) 0.8062(6) 0.072(3) Uani 1 1 d G U .
C83 C 0.3275(4) 0.3385(6) 0.7830(5) 0.062(3) Uani 1 1 d G U .
H83 H 0.319669 0.303476 0.768831 0.075 Uiso 1 1 calc R . .
C97 C 0.3657(4) 0.3577(7) 0.7806(5) 0.059(3) Uani 1 1 d G U .
H97 H 0.383961 0.335931 0.764819 0.070 Uiso 1 1 calc R . .
C62 C 0.2057(4) 0.9546(6) 0.5631(5) 0.059(3) Uani 1 1 d . U .
C76 C 0.2095(4) 1.0142(7) 0.5521(5) 0.062(3) Uani 1 1 d G U .
H76 H 0.194225 1.030141 0.530446 0.074 Uiso 1 1 calc R . .
C147 C 0.2358(5) 1.0505(5) 0.5727(5) 0.064(3) Uani 1 1 d G U .
H147 H 0.238378 1.091198 0.565148 0.077 Uiso 1 1 calc R . .
C89 C 0.2581(4) 1.0272(7) 0.6043(5) 0.065(3) Uani 1 1 d G U .
C146 C 0.2543(4) 0.9676(7) 0.6154(5) 0.065(3) Uani 1 1 d G U .
H146 H 0.269604 0.951656 0.637001 0.079 Uiso 1 1 calc R . .
C190 C 0.2281(5) 0.9313(5) 0.5948(5) 0.065(3) Uani 1 1 d G U .
H190 H 0.225451 0.890597 0.602300 0.078 Uiso 1 1 calc R . .
C74 C 0.1790(4) 0.8365(5) 0.5469(5) 0.060(3) Uani 1 1 d . U .
C168 C 0.1529(4) 0.8043(7) 0.5706(5) 0.065(3) Uani 1 1 d G U .
H168 H 0.129880 0.822802 0.580352 0.077 Uiso 1 1 calc R . .
C162 C 0.1603(4) 0.7449(7) 0.5801(5) 0.064(3) Uani 1 1 d G U .
H162 H 0.142441 0.722914 0.596281 0.076 Uiso 1 1 calc R . .
C84 C 0.1939(5) 0.7178(5) 0.5659(6) 0.065(3) Uani 1 1 d G U .
C181 C 0.2201(4) 0.7500(7) 0.5422(5) 0.063(3) Uani 1 1 d G U .
H181 H 0.243070 0.731475 0.532459 0.076 Uiso 1 1 calc R . .
C121 C 0.2126(4) 0.8093(7) 0.5327(5) 0.063(3) Uani 1 1 d G U .
H121 H 0.230510 0.831363 0.516530 0.076 Uiso 1 1 calc R . .
C75 C 0.1658(4) 1.1808(7) 0.5758(5) 0.061(3) Uani 1 1 d . U .
C73 C 0.1730(4) 1.1624(6) 0.5357(5) 0.058(3) Uani 1 1 d G U .
H73 H 0.158551 1.130430 0.524238 0.069 Uiso 1 1 calc R . .
C3AA C 0.2014(4) 1.1907(7) 0.5125(4) 0.059(3) Uani 1 1 d G U .
H3AA H 0.206268 1.178072 0.485147 0.071 Uiso 1 1 calc R . .
C4EA C 0.2225(4) 1.2374(7) 0.5294(5) 0.059(3) Uani 1 1 d G U .
C155 C 0.2154(4) 1.2558(6) 0.5694(5) 0.062(3) Uani 1 1 d G U .
H155 H 0.229830 1.287681 0.580941 0.075 Uiso 1 1 calc R . .
C107 C 0.1870(4) 1.2275(7) 0.5927(4) 0.059(3) Uani 1 1 d G U .
H107 H 0.182113 1.240040 0.620033 0.071 Uiso 1 1 calc R . .
C79 C 0.5975(3) 0.7820(8) 0.5904(6) 0.066(3) Uani 1 1 d . U .
C199 C 0.6208(5) 0.7392(6) 0.5718(6) 0.072(3) Uani 1 1 d G U .
H199 H 0.610453 0.701122 0.565244 0.087 Uiso 1 1 calc R . .
C3CA C 0.6593(4) 0.7521(7) 0.5628(5) 0.072(4) Uani 1 1 d G U .
H3CA H 0.675160 0.722903 0.550058 0.086 Uiso 1 1 calc R . .
C5EA C 0.6744(3) 0.8078(8) 0.5724(6) 0.073(4) Uani 1 1 d G U .
C78 C 0.6512(5) 0.8506(6) 0.5910(6) 0.071(4) Uani 1 1 d G U .
H78 H 0.661518 0.888662 0.597501 0.086 Uiso 1 1 calc R . .
C118 C 0.6127(4) 0.8377(7) 0.6000(5) 0.069(3) Uani 1 1 d G U .
H118 H 0.596811 0.866881 0.612688 0.083 Uiso 1 1 calc R . .
C99 C 0.0551(5) 0.7160(8) 0.5422(4) 0.068(3) Uani 1 1 d . U .
C154 C 0.0523(4) 0.6561(7) 0.5528(5) 0.068(3) Uani 1 1 d G U .
H154 H 0.049292 0.626774 0.532050 0.082 Uiso 1 1 calc R . .
C130 C 0.0538(5) 0.6392(5) 0.5939(6) 0.070(4) Uani 1 1 d G U .
H130 H 0.051892 0.598332 0.601164 0.083 Uiso 1 1 calc R . .
C2AA C 0.0582(5) 0.6822(8) 0.6243(4) 0.064(4) Uani 1 1 d G U .
C103 C 0.0611(4) 0.7421(7) 0.6137(5) 0.063(3) Uani 1 1 d G U .
H103 H 0.064061 0.771450 0.634475 0.075 Uiso 1 1 calc R . .
C54 C 0.0595(4) 0.7590(5) 0.5726(5) 0.064(3) Uani 1 1 d G U .
H54 H 0.061461 0.799893 0.565361 0.077 Uiso 1 1 calc R . .
F4 F 0.0240(4) 1.0719(8) 0.8219(4) 0.081(5) Uani 1 1 d . . .
F5 F 0.4723(4) 0.5800(7) 0.9396(5) 0.086(5) Uani 1 1 d . . .
C8 C 0.5082(5) 0.5953(8) 0.4197(5) 0.071(3) Uani 1 1 d . U .
C71 C 0.5218(4) 0.6059(8) 0.3802(6) 0.073(3) Uani 1 1 d G U .
H71 H 0.546251 0.624341 0.376174 0.087 Uiso 1 1 calc R . .
C117 C 0.4994(5) 0.5897(9) 0.3464(4) 0.072(4) Uani 1 1 d G U .
H117 H 0.508653 0.597025 0.319401 0.087 Uiso 1 1 calc R . .
C5CA C 0.4636(5) 0.5628(9) 0.3523(5) 0.085(3) Uani 1 1 d G U .
C180 C 0.4501(4) 0.5521(8) 0.3918(6) 0.075(4) Uani 1 1 d G U .
H180 H 0.425572 0.533734 0.395785 0.090 Uiso 1 1 calc R . .
C113 C 0.4724(5) 0.5684(8) 0.4255(4) 0.071(3) Uani 1 1 d G U .
H113 H 0.463169 0.561050 0.452559 0.086 Uiso 1 1 calc R . .
F16 F 0.5199(5) 0.2218(6) 0.8356(5) 0.079(5) Uani 1 1 d . . .
C19 C 0.0871(4) 1.2282(7) 0.3787(4) 0.060(3) Uani 1 1 d . U .
C173 C 0.0892(4) 1.2892(7) 0.3715(4) 0.061(3) Uani 1 1 d G U .
H173 H 0.094470 1.315751 0.393530 0.073 Uiso 1 1 calc R . .
C2EA C 0.0837(4) 1.3113(5) 0.3320(5) 0.063(4) Uani 1 1 d G U .
H2EA H 0.085191 1.352936 0.327084 0.075 Uiso 1 1 calc R . .
C1EA C 0.0761(4) 1.2723(7) 0.2998(4) 0.064(4) Uani 1 1 d G U .
C0EA C 0.0739(4) 1.2114(7) 0.3070(4) 0.064(4) Uani 1 1 d G U .
H0EA H 0.068682 1.184767 0.284996 0.077 Uiso 1 1 calc R . .
C127 C 0.0794(4) 1.1893(5) 0.3465(5) 0.060(3) Uani 1 1 d G U .
H127 H 0.077961 1.147581 0.351442 0.072 Uiso 1 1 calc R . .
F20 F 0.0310(5) 1.3655(7) 0.6314(5) 0.088(5) Uani 1 1 d . . .
F21 F 0.2827(4) 1.0588(7) 0.6276(5) 0.084(5) Uani 1 1 d . . .
F27 F 0.2533(4) 0.5525(8) 0.5141(7) 0.120(8) Uani 1 1 d . . .
F38 F 0.4571(5) 0.8678(7) 0.7453(6) 0.098(6) Uani 1 1 d . . .
F46 F 0.2178(4) 0.9154(9) 0.3631(5) 0.104(6) Uani 1 1 d . . .
F55 F 0.2183(4) 0.5630(7) 0.7393(5) 0.075(3) Uani 1 1 d . . .
F58 F 0.2772(5) 0.4035(9) 0.4809(5) 0.108(6) Uani 1 1 d . . .
C61 C 0.5497(5) 0.6899(6) 0.4597(6) 0.070(3) Uani 1 1 d . U .
C95 C 0.5863(4) 0.7112(7) 0.4698(6) 0.075(3) Uani 1 1 d G U .
H95 H 0.606622 0.684094 0.475927 0.090 Uiso 1 1 calc R . .
C66 C 0.5932(4) 0.7723(8) 0.4708(6) 0.074(3) Uani 1 1 d G U .
H66 H 0.618210 0.786863 0.477664 0.088 Uiso 1 1 calc R . .
C58 C 0.5635(5) 0.8120(6) 0.4618(6) 0.071(3) Uani 1 1 d G U .
C6CA C 0.5269(4) 0.7907(7) 0.4517(6) 0.073(3) Uani 1 1 d G U .
H6CA H 0.506605 0.817839 0.445562 0.088 Uiso 1 1 calc R . .
C87 C 0.5200(4) 0.7296(8) 0.4507(6) 0.072(3) Uani 1 1 d G U .
H87 H 0.495016 0.715071 0.443825 0.086 Uiso 1 1 calc R . .
C64 C 0.5458(4) 0.7871(8) 0.6580(4) 0.062(3) Uani 1 1 d . U .
C182 C 0.5421(4) 0.8469(7) 0.6684(5) 0.063(3) Uani 1 1 d G U .
H182 H 0.537950 0.875889 0.647638 0.076 Uiso 1 1 calc R . .
C65 C 0.5445(4) 0.8642(5) 0.7094(5) 0.067(4) Uani 1 1 d G U .
H65 H 0.541918 0.905120 0.716523 0.080 Uiso 1 1 calc R . .
C38 C 0.5506(4) 0.8218(8) 0.7398(4) 0.060(3) Uani 1 1 d G U .
C1CA C 0.5543(4) 0.7620(7) 0.7293(5) 0.061(3) Uani 1 1 d G U .
H1CA H 0.558443 0.732983 0.750133 0.073 Uiso 1 1 calc R . .
C60 C 0.5519(4) 0.7446(5) 0.6884(5) 0.062(3) Uani 1 1 d G U .
H60 H 0.554475 0.703751 0.681249 0.074 Uiso 1 1 calc R . .
C3BA C 0.3895(4) 0.7577(7) 0.6165(5) 0.059(3) Uani 1 1 d . U .
H3BA H 0.410570 0.734492 0.626328 0.071 Uiso 1 1 calc R . .
C144 C 0.3756(4) 0.7489(6) 0.5768(5) 0.058(2) Uani 1 1 d G U .
C188 C 0.3449(4) 0.7829(7) 0.5624(4) 0.060(3) Uani 1 1 d G U .
H188 H 0.335369 0.776880 0.535294 0.072 Uiso 1 1 calc R . .
C7EA C 0.3279(4) 0.8256(7) 0.5876(5) 0.060(3) Uani 1 1 d G U .
H7EA H 0.306882 0.848833 0.577686 0.072 Uiso 1 1 calc R . .
C159 C 0.3418(4) 0.8344(6) 0.6272(5) 0.061(3) Uani 1 1 d G U .
C126 C 0.3726(4) 0.8004(7) 0.6416(4) 0.059(3) Uani 1 1 d G U .
H126 H 0.382083 0.806446 0.668721 0.071 Uiso 1 1 calc R . .
C133 C 0.5847(4) 0.5714(8) 0.4515(6) 0.076(3) Uani 1 1 d . U .
C32 C 0.5938(5) 0.5205(8) 0.4738(5) 0.077(4) Uani 1 1 d G U .
H32 H 0.577196 0.507458 0.495289 0.092 Uiso 1 1 calc R . .
C88 C 0.6273(5) 0.4887(7) 0.4648(6) 0.078(4) Uani 1 1 d G U .
H88 H 0.633523 0.453853 0.480019 0.093 Uiso 1 1 calc R . .
C4CA C 0.6516(4) 0.5078(9) 0.4334(6) 0.088(3) Uani 1 1 d G U .
C139 C 0.6425(5) 0.5587(9) 0.4111(5) 0.082(4) Uani 1 1 d G U .
H139 H 0.659078 0.571744 0.389622 0.099 Uiso 1 1 calc R . .
C119 C 0.6090(5) 0.5905(7) 0.4201(5) 0.079(3) Uani 1 1 d G U .
H119 H 0.602751 0.625351 0.404891 0.094 Uiso 1 1 calc R . .
C135 C 0.3997(4) 0.7082(6) 0.7327(5) 0.056(3) Uani 1 1 d . U .
C0BA C 0.4314(4) 0.7208(6) 0.7079(4) 0.056(3) Uani 1 1 d G U .
H0BA H 0.439494 0.692847 0.687688 0.067 Uiso 1 1 calc R . .
C82 C 0.4512(4) 0.7743(7) 0.7125(5) 0.058(3) Uani 1 1 d G U .
H82 H 0.472923 0.782877 0.695583 0.070 Uiso 1 1 calc R . .
C109 C 0.4394(4) 0.8152(6) 0.7420(5) 0.058(3) Uani 1 1 d G U .
C9AA C 0.4076(4) 0.8026(6) 0.7669(5) 0.060(4) Uani 1 1 d G U .
H9AA H 0.399530 0.830594 0.787025 0.072 Uiso 1 1 calc R . .
C25 C 0.3878(4) 0.7492(7) 0.7622(5) 0.057(3) Uani 1 1 d G U .
H25 H 0.366100 0.740564 0.779131 0.068 Uiso 1 1 calc R . .
C137 C 0.0276(5) 0.6835(7) 0.4609(6) 0.074(3) Uani 1 1 d . U .
C198 C -0.0115(5) 0.6819(8) 0.4711(6) 0.076(3) Uani 1 1 d G U .
H198 H -0.021940 0.710736 0.489402 0.091 Uiso 1 1 calc R . .
C172 C -0.0353(4) 0.6380(9) 0.4546(6) 0.081(4) Uani 1 1 d G U .
H172 H -0.061993 0.636921 0.461546 0.097 Uiso 1 1 calc R . .
C63 C -0.0200(5) 0.5958(8) 0.4278(6) 0.091(3) Uani 1 1 d G U .
C4GA C 0.0191(5) 0.5975(8) 0.4177(6) 0.077(3) Uani 1 1 d G U .
H4GA H 0.029521 0.568608 0.399388 0.093 Uiso 1 1 calc R . .
C92 C 0.0429(4) 0.6413(8) 0.4342(6) 0.076(3) Uani 1 1 d G U .
H92 H 0.069575 0.642422 0.427244 0.091 Uiso 1 1 calc R . .
C145 C 0.2957(4) 0.4543(6) 0.6802(5) 0.061(3) Uani 1 1 d . U .
C116 C 0.2881(4) 0.5113(7) 0.6655(4) 0.061(3) Uani 1 1 d G U .
H116 H 0.300669 0.525195 0.641393 0.073 Uiso 1 1 calc R . .
C2BA C 0.2621(4) 0.5480(6) 0.6862(5) 0.063(3) Uani 1 1 d G U .
H2BA H 0.256918 0.586924 0.676105 0.075 Uiso 1 1 calc R . .
C112 C 0.2438(4) 0.5276(7) 0.7215(5) 0.075(3) Uani 1 1 d G U .
C129 C 0.2514(4) 0.4707(8) 0.7362(4) 0.068(3) Uani 1 1 d G U .
H129 H 0.238819 0.456764 0.760326 0.081 Uiso 1 1 calc R . .
C148 C 0.2774(5) 0.4340(6) 0.7156(5) 0.065(3) Uani 1 1 d G U .
H148 H 0.282570 0.395034 0.725614 0.078 Uiso 1 1 calc R . .
C153 C 0.3147(4) 0.4148(8) 0.5984(4) 0.059(3) Uani 1 1 d . U .
C110 C 0.3421(3) 0.4097(7) 0.5672(5) 0.057(3) Uani 1 1 d G U .
H110 H 0.368888 0.409991 0.573728 0.068 Uiso 1 1 calc R . .
C114 C 0.3302(4) 0.4041(7) 0.5266(4) 0.060(3) Uani 1 1 d G U .
H114 H 0.348880 0.400626 0.505345 0.072 Uiso 1 1 calc R . .
C7AA C 0.2909(4) 0.4037(8) 0.5171(4) 0.060(4) Uani 1 1 d G U .
C6AA C 0.2636(3) 0.4089(7) 0.5482(5) 0.058(4) Uani 1 1 d G U .
H6AA H 0.236756 0.408561 0.541751 0.070 Uiso 1 1 calc R . .
C104 C 0.2755(4) 0.4144(7) 0.5889(5) 0.060(3) Uani 1 1 d G U .
H104 H 0.256762 0.417926 0.610135 0.072 Uiso 1 1 calc R . .
C174 C 0.1171(4) 1.2553(6) 0.4605(5) 0.058(3) Uani 1 1 d . U .
C141 C 0.1023(4) 1.2652(7) 0.4996(5) 0.060(3) Uani 1 1 d G U .
H141 H 0.081057 1.242222 0.509222 0.072 Uiso 1 1 calc R . .
C3EA C 0.1187(4) 1.3086(7) 0.5247(4) 0.061(3) Uani 1 1 d G U .
H3EA H 0.108584 1.315293 0.551419 0.073 Uiso 1 1 calc R . .
C177 C 0.1498(4) 1.3421(6) 0.5106(5) 0.061(3) Uani 1 1 d G U .
C169 C 0.1646(4) 1.3323(7) 0.4715(5) 0.064(3) Uani 1 1 d G U .
H169 H 0.185887 1.355206 0.461848 0.076 Uiso 1 1 calc R . .
C111 C 0.1483(4) 1.2889(7) 0.4464(4) 0.059(3) Uani 1 1 d G U .
H111 H 0.158361 1.282135 0.419650 0.071 Uiso 1 1 calc R . .
C183 C 0.1394(3) 1.1508(6) 0.4163(5) 0.057(3) Uani 1 1 d . U .
C4AA C 0.1479(4) 1.1012(7) 0.4403(4) 0.057(3) Uani 1 1 d G U .
H4AA H 0.130349 1.088961 0.461149 0.068 Uiso 1 1 calc R . .
C131 C 0.1819(4) 1.0695(6) 0.4338(5) 0.058(2) Uani 1 1 d G U .
H131 H 0.187683 1.035652 0.450218 0.070 Uiso 1 1 calc R . .
C142 C 0.2076(3) 1.0874(7) 0.4033(5) 0.061(3) Uani 1 1 d G U .
C9DA C 0.1991(4) 1.1370(7) 0.3792(4) 0.059(3) Uani 1 1 d G U .
H9DA H 0.216666 1.149217 0.358366 0.071 Uiso 1 1 calc R . .
C184 C 0.1651(4) 1.1687(6) 0.3857(5) 0.057(3) Uani 1 1 d G U .
H184 H 0.159332 1.202525 0.369297 0.068 Uiso 1 1 calc R . .
F7 F 0.0575(5) 0.6663(8) 0.6634(5) 0.095(6) Uani 1 1 d . . .
F8 F 0.5512(5) 0.8387(8) 0.7791(5) 0.095(6) Uani 1 1 d . . .
F11 F 0.3023(4) 0.1576(6) 0.6949(6) 0.086(5) Uani 1 1 d . . .
F12 F -0.0155(5) 0.7231(6) 0.7197(5) 0.087(5) Uani 1 1 d . . .
F14 F 0.2017(6) 0.6614(8) 0.5737(8) 0.141(9) Uani 1 1 d . . .
C7CA C 0.5177(4) 0.8195(7) 0.5788(6) 0.066(3) Uani 1 1 d . U .
C8CA C 0.5324(3) 0.8620(8) 0.5520(6) 0.068(3) Uani 1 1 d G U .
H8CA H 0.559047 0.861419 0.544805 0.082 Uiso 1 1 calc R . .
C6EA C 0.5081(5) 0.9055(7) 0.5358(5) 0.069(3) Uani 1 1 d G U .
H6EA H 0.518195 0.934565 0.517422 0.083 Uiso 1 1 calc R . .
C2CA C 0.4691(4) 0.9064(7) 0.5463(6) 0.068(4) Uani 1 1 d G U .
C0DA C 0.4544(3) 0.8638(8) 0.5731(6) 0.067(3) Uani 1 1 d G U .
H0DA H 0.427736 0.864410 0.580340 0.081 Uiso 1 1 calc R . .
C9CA C 0.4787(5) 0.8204(7) 0.5894(5) 0.067(3) Uani 1 1 d G U .
H9CA H 0.468587 0.791263 0.607723 0.081 Uiso 1 1 calc R . .
F45 F 0.1905(6) 1.0831(11) 0.7658(6) 0.148(9) Uani 1 1 d . . .
F47 F 0.2427(4) 0.8712(8) 0.6969(8) 0.124(8) Uani 1 1 d . . .
F2CA F 0.7097(4) 0.8186(8) 0.5640(8) 0.129(9) Uani 1 1 d . . .
C102 C 0.1403(4) 0.8671(7) 0.6665(5) 0.069(3) Uani 1 1 d . U .
H102 H 0.122820 0.842799 0.651420 0.082 Uiso 1 1 calc R . .
C5BA C 0.1790(5) 0.8506(6) 0.6698(5) 0.070(3) Uani 1 1 d G U .
H5BA H 0.187949 0.815131 0.656965 0.084 Uiso 1 1 calc R . .
C6BA C 0.2047(3) 0.8861(8) 0.6918(6) 0.070(3) Uani 1 1 d G U .
C4BA C 0.1916(4) 0.9381(7) 0.7105(5) 0.070(3) Uani 1 1 d G U .
H4BA H 0.209144 0.962364 0.725577 0.084 Uiso 1 1 calc R . .
C166 C 0.1529(5) 0.9545(6) 0.7072(5) 0.067(3) Uani 1 1 d G U .
H166 H 0.144015 0.990033 0.720033 0.080 Uiso 1 1 calc R . .
C90 C 0.1273(3) 0.9190(8) 0.6852(6) 0.065(3) Uani 1 1 d G U .
F6 F 0.2503(4) 1.2655(8) 0.5063(5) 0.088(5) Uani 1 1 d . . .
F9 F 0.5694(6) 0.8706(7) 0.4592(6) 0.105(6) Uani 1 1 d . . .
F15 F 0.1641(5) 1.3823(8) 0.5333(7) 0.121(8) Uani 1 1 d . . .
F18 F 0.2395(4) 1.0584(8) 0.3984(6) 0.096(6) Uani 1 1 d . . .
C23 C 0.3532(4) 0.6196(7) 0.7721(4) 0.057(3) Uani 1 1 d . U .
C6DA C 0.3156(4) 0.5987(8) 0.7768(4) 0.063(3) Uani 1 1 d G U .
H6DA H 0.298438 0.598285 0.753991 0.076 Uiso 1 1 calc R . .
C6GA C 0.3031(3) 0.5784(7) 0.8149(5) 0.063(3) Uani 1 1 d G U .
H6GA H 0.277333 0.564160 0.818133 0.076 Uiso 1 1 calc R . .
C35 C 0.3282(4) 0.5790(7) 0.8483(4) 0.063(3) Uani 1 1 d G U .
C41 C 0.3658(4) 0.5999(7) 0.8436(4) 0.058(3) Uani 1 1 d G U .
H41 H 0.382961 0.600291 0.866379 0.070 Uiso 1 1 calc R . .
C7DA C 0.3783(3) 0.6202(7) 0.8055(5) 0.058(3) Uani 1 1 d G U .
H7DA H 0.404067 0.634416 0.802237 0.069 Uiso 1 1 calc R . .
F36 F 0.2637(4) 0.3488(7) 0.8073(5) 0.072(3) Uani 1 1 d . . .
F42 F 0.6838(4) 0.4764(8) 0.4224(5) 0.088(3) Uani 1 1 d . . .
F4AA F -0.0563(4) 0.9507(8) 0.2043(4) 0.083(5) Uani 1 1 d . . .
F1AA F 0.4461(5) 0.9478(7) 0.5283(6) 0.104(6) Uani 1 1 d . . .
F3AA F 0.3246(4) 0.8717(7) 0.6500(5) 0.088(5) Uani 1 1 d . . .
F5AA F 0.0756(5) 0.6315(7) 0.3382(5) 0.087(5) Uani 1 1 d . . .
F0AA F 0.4436(5) 0.5467(7) 0.3240(5) 0.085(3) Uani 1 1 d . . .
C12 C 0.0542(4) 0.8114(5) 0.3419(6) 0.058(3) Uani 1 1 d . U .
C5FA C 0.0243(3) 0.7706(7) 0.3371(6) 0.065(3) Uani 1 1 d G U .
H5FA H -0.001649 0.784190 0.334383 0.078 Uiso 1 1 calc R . .
C5GA C 0.0323(4) 0.7099(7) 0.3363(6) 0.070(3) Uani 1 1 d G U .
H5GA H 0.011813 0.681951 0.333073 0.085 Uiso 1 1 calc R . .
C8FA C 0.0702(5) 0.6900(5) 0.3403(6) 0.070(3) Uani 1 1 d G U .
C7FA C 0.1002(4) 0.7308(7) 0.3451(6) 0.069(3) Uani 1 1 d G U .
H7FA H 0.126090 0.717225 0.347773 0.083 Uiso 1 1 calc R . .
C6FA C 0.0922(4) 0.7916(7) 0.3458(6) 0.068(3) Uani 1 1 d G U .
H6FA H 0.112628 0.819464 0.349083 0.082 Uiso 1 1 calc R . .
F13 F -0.0427(5) 0.5518(8) 0.4135(5) 0.091(3) Uani 1 1 d . . .
F2AA F 0.2417(5) 0.7499(9) 0.6320(6) 0.124(8) Uani 1 1 d . . .
F22 F 0.0731(5) 1.2950(8) 0.2623(6) 0.108(7) Uani 1 1 d . . .
C0GA C 0.0855(4) 0.9299(6) 0.3349(5) 0.055(3) Uani 1 1 d . U .
C47 C 0.1092(4) 0.9142(6) 0.3021(5) 0.056(3) Uani 1 1 d G U .
H47 H 0.103936 0.879171 0.286763 0.067 Uiso 1 1 calc R . .
C31 C 0.1407(4) 0.9499(7) 0.2919(4) 0.057(3) Uani 1 1 d G U .
H31 H 0.156919 0.939169 0.269453 0.069 Uiso 1 1 calc R . .
C3GA C 0.1485(4) 1.0012(6) 0.3144(5) 0.053(3) Uani 1 1 d G U .
C2GA C 0.1248(4) 1.0168(6) 0.3471(5) 0.056(3) Uani 1 1 d G U .
H2GA H 0.130078 1.051911 0.362511 0.068 Uiso 1 1 calc R . .
C1GA C 0.0933(4) 0.9812(7) 0.3574(4) 0.055(3) Uani 1 1 d G U .
H1GA H 0.077094 0.991913 0.379821 0.066 Uiso 1 1 calc R . .
F35 F 0.2175(5) 0.6927(11) 0.4343(8) 0.143(9) Uani 1 1 d . . .
F37 F 0.1805(5) 1.0325(8) 0.3088(6) 0.102(6) Uani 1 1 d . . .
F30 F 0.3158(4) 0.5625(10) 0.8824(6) 0.114(7) Uani 1 1 d . . .
F6AA F 0.4275(4) 0.7991(7) 0.3811(5) 0.077(3) Uani 1 1 d . . .

loop_
_atom_site_aniso_label
_atom_site_aniso_U_11
_atom_site_aniso_U_22
_atom_site_aniso_U_33
_atom_site_aniso_U_23
_atom_site_aniso_U_13
_atom_site_aniso_U_12
Au2 0.0198(5) 0.0234(6) 0.0191(6) 0.000 0.000 -0.0010(4)
Cu15 0.0268(11) 0.0286(13) 0.0196(12) 0.0045(10) -0.0009(10) -0.0031(10)
Cu20 0.0234(11) 0.0282(14) 0.0274(14) -0.0027(11) -0.0019(10) -0.0001(10)
Cu21 0.0249(11) 0.0313(14) 0.0226(13) 0.0012(11) 0.0030(10) 0.0018(10)
Cu16 0.0265(11) 0.0266(14) 0.0242(13) 0.0018(10) -0.0021(10) 0.0010(10)
Cu19 0.0258(11) 0.0258(14) 0.0295(14) 0.0024(11) -0.0011(10) 0.0004(10)
Cu18 0.0237(11) 0.0308(14) 0.0236(13) -0.0003(10) -0.0012(10) 0.0024(10)
Au1 0.0205(5) 0.0201(6) 0.0262(7) 0.000 0.000 0.0008(4)
Cu4 0.0209(11) 0.0271(13) 0.0287(14) 0.0017(11) 0.0035(10) 0.0009(10)
Cu7 0.0232(11) 0.0268(14) 0.0341(15) -0.0023(11) 0.0019(10) -0.0003(10)
Cu6 0.0259(11) 0.0258(14) 0.0341(15) 0.0036(11) -0.0014(10) 0.0001(10)
Cu8 0.0301(12) 0.0276(14) 0.0296(14) 0.0023(11) -0.0012(10) 0.0039(10)
Cu11 0.0322(12) 0.0250(14) 0.0318(15) 0.0056(11) 0.0034(10) 0.0008(10)
Cu5 0.0203(11) 0.0295(14) 0.0289(14) 0.0010(11) 0.0014(10) -0.0024(10)
Cu14 0.0265(11) 0.0368(15) 0.0257(14) -0.0092(11) 0.0007(10) 0.0002(10)
P11 0.043(3) 0.040(3) 0.023(3) -0.004(2) 0.005(2) -0.004(3)
Cu17 0.0336(12) 0.0358(15) 0.0317(15) 0.0000(12) 0.0060(11) -0.0091(11)
P12 0.038(3) 0.033(3) 0.044(4) 0.010(3) 0.002(3) -0.016(2)
Cu23 0.0437(14) 0.0343(15) 0.0229(13) 0.0006(11) -0.0069(11) 0.0130(11)
P8 0.042(3) 0.052(4) 0.024(3) -0.002(3) -0.007(2) 0.013(3)
Cu24 0.0304(12) 0.0320(14) 0.0342(15) -0.0087(11) -0.0017(11) -0.0044(11)
P7 0.034(3) 0.043(4) 0.044(4) -0.009(3) -0.006(3) -0.004(3)
Cu22 0.0199(11) 0.0351(15) 0.0352(15) 0.0035(11) 0.0029(10) 0.0042(10)
P9 0.028(3) 0.048(4) 0.037(3) -0.003(3) 0.002(2) 0.008(2)
Cu13 0.0341(12) 0.0231(14) 0.0464(17) 0.0016(12) 0.0076(12) 0.0013(10)
P10 0.047(3) 0.032(3) 0.048(4) -0.007(3) -0.001(3) 0.009(3)
Cu3 0.0259(11) 0.0342(15) 0.0338(15) -0.0099(11) -0.0021(10) 0.0052(10)
P3 0.030(3) 0.037(3) 0.042(3) -0.007(3) 0.003(2) 0.007(2)
Cu2 0.0364(13) 0.0293(14) 0.0310(15) 0.0019(11) 0.0075(11) -0.0070(11)
P2 0.041(3) 0.034(3) 0.027(3) 0.003(2) 0.002(2) -0.006(2)
Cu10 0.0339(13) 0.0253(14) 0.0535(18) -0.0007(12) 0.0105(12) -0.0021(11)
P5 0.046(3) 0.030(3) 0.058(4) 0.004(3) 0.003(3) -0.007(3)
Cu9 0.0383(13) 0.0331(15) 0.0418(17) 0.0006(12) -0.0109(12) 0.0122(11)
P4 0.043(3) 0.039(3) 0.044(4) 0.003(3) 0.001(3) 0.016(3)
Cu12 0.0336(13) 0.0411(16) 0.0318(15) 0.0144(12) 0.0020(11) 0.0016(11)
P6 0.047(3) 0.040(4) 0.050(4) 0.027(3) 0.006(3) 0.006(3)
Cu1 0.0172(10) 0.0333(14) 0.0426(16) 0.0031(12) -0.0022(10) -0.0032(10)
P1 0.025(2) 0.044(3) 0.045(4) -0.002(3) 0.001(2) -0.008(2)
C5 0.050(5) 0.047(5) 0.053(5) -0.013(5) 0.002(5) -0.006(5)
C16 0.054(5) 0.049(6) 0.056(6) -0.013(5) 0.006(5) -0.006(5)
C49 0.058(7) 0.049(7) 0.045(7) -0.008(6) 0.004(6) -0.005(6)
C26 0.058(7) 0.047(7) 0.047(7) -0.007(6) 0.001(6) -0.009(6)
C9FA 0.050(7) 0.045(7) 0.052(7) -0.009(6) -0.003(6) -0.004(6)
C42 0.052(7) 0.046(7) 0.046(7) -0.014(6) 0.007(6) -0.011(6)
C10 0.067(5) 0.055(6) 0.059(6) 0.003(5) -0.001(5) 0.010(5)
C123 0.065(6) 0.049(6) 0.061(6) 0.000(6) 0.003(6) 0.011(6)
C156 0.070(6) 0.053(7) 0.062(7) 0.002(6) 0.001(6) 0.006(6)
C105 0.070(6) 0.054(7) 0.062(7) 0.005(6) 0.001(6) 0.009(6)
C192 0.066(7) 0.051(7) 0.059(7) 0.006(7) -0.001(7) 0.005(6)
C72 0.069(6) 0.056(6) 0.062(6) 0.002(5) -0.003(5) 0.011(5)
C11 0.062(5) 0.058(5) 0.055(5) 0.002(5) -0.005(5) 0.006(5)
C1AA 0.063(6) 0.061(6) 0.052(6) 0.000(6) -0.008(6) 0.007(6)
C57 0.065(7) 0.066(7) 0.049(7) 0.001(7) -0.004(7) 0.004(7)
C70 0.066(7) 0.061(7) 0.049(7) 0.006(7) -0.004(7) 0.002(6)
C69 0.064(7) 0.058(7) 0.052(7) 0.003(7) -0.003(6) 0.008(6)
C0AA 0.066(5) 0.061(6) 0.053(6) 0.004(5) -0.005(5) 0.010(5)
C15 0.040(5) 0.048(5) 0.056(5) 0.000(5) 0.010(5) -0.004(4)
C46 0.038(5) 0.051(6) 0.056(6) 0.003(6) 0.007(5) -0.008(5)
C67 0.042(6) 0.048(6) 0.058(7) 0.002(6) 0.009(6) -0.005(6)
C1BA 0.042(6) 0.050(7) 0.051(7) 0.001(6) 0.010(6) -0.002(6)
C43 0.046(6) 0.053(7) 0.056(7) 0.004(6) 0.007(6) -0.007(6)
C17 0.044(5) 0.052(6) 0.055(6) 0.002(5) 0.009(5) -0.007(5)
C22 0.053(5) 0.060(5) 0.067(6) -0.005(5) -0.009(5) 0.003(5)
C115 0.057(5) 0.061(6) 0.068(6) -0.003(5) -0.008(5) 0.004(5)
C7BA 0.062(5) 0.064(6) 0.069(6) -0.002(5) -0.007(5) 0.007(5)
C8BA 0.060(6) 0.066(6) 0.075(6) -0.001(6) -0.008(6) 0.004(6)
C0CA 0.059(6) 0.067(6) 0.072(6) -0.001(6) -0.009(6) 0.008(6)
C9BA 0.057(5) 0.064(5) 0.072(6) -0.001(5) -0.006(5) 0.001(5)
C27 0.045(5) 0.046(6) 0.057(6) 0.000(5) 0.009(5) -0.001(5)
C93 0.046(5) 0.047(6) 0.062(6) 0.002(5) 0.010(5) -0.002(5)
C5DA 0.051(7) 0.042(7) 0.063(7) 0.002(6) 0.012(6) -0.003(6)
C5AA 0.051(6) 0.040(7) 0.063(7) 0.006(6) 0.013(6) 0.004(6)
C128 0.049(7) 0.045(7) 0.062(7) 0.006(6) 0.012(6) -0.001(6)
C98 0.047(6) 0.040(6) 0.060(7) 0.003(6) 0.011(6) -0.005(6)
C29 0.054(5) 0.056(5) 0.063(6) 0.007(5) -0.004(5) 0.007(5)
C50 0.056(5) 0.057(5) 0.066(6) 0.007(5) 0.000(5) 0.004(5)
C191 0.056(6) 0.059(7) 0.069(7) 0.004(6) -0.006(6) 0.002(6)
C8AA 0.054(6) 0.059(7) 0.069(7) 0.005(6) -0.001(6) 0.000(6)
C124 0.053(5) 0.059(5) 0.069(6) 0.002(5) -0.002(5) -0.001(5)
C52 0.052(5) 0.057(6) 0.065(6) 0.001(5) -0.003(5) 0.002(5)
C34 0.051(5) 0.059(5) 0.067(5) 0.001(5) 0.004(5) 0.007(5)
C176 0.049(5) 0.060(5) 0.068(5) 0.001(5) 0.003(5) 0.007(5)
C140 0.047(6) 0.065(6) 0.068(6) 0.005(6) 0.007(6) 0.002(6)
C186 0.048(6) 0.062(6) 0.066(6) -0.001(6) 0.007(6) 0.003(6)
C136 0.050(5) 0.058(5) 0.068(5) -0.001(5) 0.006(5) 0.001(5)
C150 0.050(5) 0.061(5) 0.070(5) -0.001(5) 0.005(5) 0.005(5)
C36 0.063(5) 0.059(5) 0.065(6) 0.012(5) -0.001(5) 0.009(5)
C48 0.070(5) 0.065(6) 0.066(6) 0.012(5) 0.001(5) 0.006(5)
C0FA 0.075(6) 0.064(6) 0.066(6) 0.015(6) 0.004(6) 0.005(6)
C9EA 0.082(5) 0.075(5) 0.075(5) 0.021(5) 0.008(5) 0.010(5)
C8EA 0.074(7) 0.065(7) 0.070(7) 0.011(7) 0.000(7) 0.003(7)
C1FA 0.067(5) 0.062(6) 0.070(6) 0.010(5) 0.000(5) 0.005(5)
C44 0.049(4) 0.059(5) 0.068(5) -0.006(5) 0.006(4) 0.008(4)
C80 0.048(4) 0.058(5) 0.068(5) -0.002(5) 0.000(4) 0.007(4)
C2DA 0.051(4) 0.059(5) 0.069(5) -0.001(4) -0.001(4) 0.010(4)
C122 0.050(6) 0.061(6) 0.069(6) 0.000(6) -0.002(6) 0.016(5)
C1DA 0.053(6) 0.064(6) 0.073(6) -0.005(6) -0.001(6) 0.015(6)
C91 0.052(5) 0.063(5) 0.069(5) -0.006(5) -0.002(5) 0.010(5)
C51 0.067(5) 0.061(5) 0.078(5) 0.001(5) 0.002(5) 0.005(5)
C189 0.068(5) 0.062(5) 0.081(5) 0.004(5) 0.006(5) 0.003(5)
C4FA 0.067(6) 0.066(6) 0.082(6) 0.002(6) 0.002(6) 0.006(6)
C59 0.067(6) 0.063(6) 0.083(7) 0.002(6) 0.004(6) 0.004(6)
C3FA 0.061(5) 0.064(5) 0.083(6) 0.003(5) 0.006(5) 0.004(5)
C2FA 0.061(5) 0.062(5) 0.081(6) 0.001(5) 0.005(5) 0.003(5)
C53 0.053(5) 0.056(5) 0.068(6) -0.006(5) -0.006(5) 0.001(5)
C68 0.056(5) 0.058(6) 0.068(6) -0.007(5) -0.007(5) 0.003(5)
C77 0.062(7) 0.055(7) 0.073(7) -0.010(7) -0.006(7) 0.001(6)
C134 0.060(7) 0.058(7) 0.070(7) -0.007(7) -0.007(6) 0.001(7)
C163 0.057(6) 0.057(6) 0.072(6) -0.004(6) -0.007(6) -0.004(6)
C94 0.055(6) 0.058(6) 0.070(6) -0.004(6) -0.004(5) -0.001(5)
C55 0.046(5) 0.057(5) 0.075(6) -0.008(5) 0.004(5) -0.004(5)
C175 0.046(5) 0.061(6) 0.077(6) -0.007(5) 0.003(5) -0.010(5)
C187 0.048(6) 0.060(7) 0.080(7) -0.010(7) 0.003(7) -0.007(6)
C81 0.047(6) 0.055(7) 0.075(7) -0.005(7) 0.005(7) -0.006(6)
C138 0.049(6) 0.053(7) 0.073(7) -0.013(7) 0.005(7) -0.001(6)
C33 0.045(6) 0.054(6) 0.072(6) -0.008(6) 0.004(6) -0.010(6)
C56 0.047(5) 0.061(5) 0.064(5) -0.003(5) 0.009(5) -0.009(5)
C3DA 0.049(5) 0.066(5) 0.066(5) -0.007(5) 0.009(5) -0.008(5)
C132 0.056(5) 0.075(6) 0.071(6) -0.009(5) 0.012(5) -0.008(5)
C4DA 0.055(4) 0.084(5) 0.077(5) -0.012(5) 0.018(5) -0.025(4)
C83 0.051(5) 0.065(6) 0.071(6) -0.011(6) 0.008(5) -0.014(5)
C97 0.049(5) 0.060(6) 0.067(6) -0.007(5) 0.011(5) -0.014(5)
C62 0.051(5) 0.056(5) 0.069(6) -0.001(5) -0.004(5) 0.009(5)
C76 0.058(5) 0.059(6) 0.070(6) 0.001(5) -0.002(5) 0.001(5)
C147 0.057(5) 0.060(6) 0.075(6) 0.006(5) -0.009(5) 0.000(5)
C89 0.055(6) 0.063(6) 0.075(7) 0.008(6) -0.006(6) 0.000(6)
C146 0.062(6) 0.061(6) 0.074(7) 0.001(6) -0.012(6) 0.004(6)
C190 0.056(5) 0.063(5) 0.076(6) 0.002(5) -0.004(5) 0.005(5)
C74 0.051(5) 0.058(5) 0.069(5) 0.001(5) 0.003(5) 0.007(5)
C168 0.058(5) 0.060(5) 0.075(5) 0.000(5) 0.004(5) 0.009(5)
C162 0.058(5) 0.058(6) 0.075(6) 0.002(5) 0.004(5) 0.009(5)
C84 0.058(6) 0.060(6) 0.075(6) 0.002(6) 0.003(6) 0.009(6)
C181 0.054(6) 0.060(6) 0.076(6) -0.001(6) 0.003(6) 0.009(6)
C121 0.053(5) 0.062(5) 0.074(5) 0.003(5) 0.006(5) 0.007(5)
C75 0.054(5) 0.058(5) 0.072(5) 0.000(5) -0.003(5) -0.001(4)
C73 0.050(5) 0.054(5) 0.069(5) 0.002(5) -0.001(5) -0.002(5)
C3AA 0.053(5) 0.056(5) 0.068(5) 0.005(5) 0.002(5) -0.001(5)
C4EA 0.051(6) 0.054(6) 0.072(6) 0.004(6) -0.002(6) -0.007(5)
C155 0.053(6) 0.060(6) 0.074(6) 0.003(6) 0.001(6) -0.009(6)
C107 0.052(5) 0.057(5) 0.070(5) -0.002(5) -0.003(5) -0.001(5)
C79 0.062(5) 0.060(6) 0.076(6) 0.008(5) 0.002(5) -0.001(5)
C199 0.069(6) 0.064(6) 0.083(7) 0.008(6) 0.004(6) -0.004(6)
C3CA 0.066(6) 0.066(7) 0.084(7) 0.008(7) 0.005(6) -0.001(6)
C5EA 0.069(7) 0.067(7) 0.082(8) 0.008(7) 0.001(7) -0.003(7)
C78 0.070(7) 0.063(7) 0.081(8) 0.006(7) 0.001(7) -0.006(7)
C118 0.067(6) 0.063(6) 0.077(6) 0.007(6) 0.001(5) -0.003(5)
C99 0.070(5) 0.058(6) 0.076(6) 0.001(5) 0.003(5) 0.003(5)
C154 0.070(5) 0.058(6) 0.076(6) 0.002(5) 0.003(5) 0.004(5)
C130 0.073(7) 0.059(7) 0.077(7) 0.005(7) 0.005(7) 0.008(7)
C2AA 0.069(7) 0.049(7) 0.072(7) 0.001(7) 0.005(7) 0.010(7)
C103 0.064(5) 0.054(5) 0.070(5) 0.002(5) 0.005(5) 0.010(5)
C54 0.066(5) 0.053(6) 0.072(6) 0.002(5) 0.004(6) 0.010(5)
F4 0.062(8) 0.166(16) 0.015(7) -0.004(8) 0.007(6) 0.051(10)
F5 0.060(8) 0.103(13) 0.094(13) -0.063(11) 0.019(9) -0.011(9)
C8 0.086(6) 0.072(6) 0.055(6) 0.014(5) 0.006(5) 0.001(5)
C71 0.087(6) 0.074(6) 0.056(6) 0.016(5) 0.002(5) 0.000(5)
C117 0.097(7) 0.070(7) 0.051(7) 0.017(7) 0.002(7) -0.003(7)
C5CA 0.114(7) 0.088(6) 0.054(6) 0.008(6) -0.009(6) -0.014(6)
C180 0.098(7) 0.076(7) 0.050(7) 0.016(7) -0.003(7) 0.005(7)
C113 0.088(6) 0.072(6) 0.054(6) 0.014(6) 0.000(6) -0.002(6)
F16 0.109(11) 0.043(9) 0.085(12) -0.005(8) -0.015(10) 0.024(8)
C19 0.059(5) 0.055(6) 0.068(6) 0.013(5) 0.004(5) -0.002(5)
C173 0.061(6) 0.053(6) 0.068(6) 0.011(6) 0.003(6) 0.003(6)
C2EA 0.062(7) 0.057(7) 0.069(7) 0.017(7) 0.006(7) 0.007(7)
C1EA 0.063(7) 0.059(7) 0.070(8) 0.017(7) 0.001(7) 0.005(7)
C0EA 0.066(7) 0.060(7) 0.067(7) 0.013(7) 0.006(7) -0.002(7)
C127 0.062(6) 0.053(6) 0.064(7) 0.010(6) 0.002(6) 0.000(6)
F20 0.098(11) 0.074(11) 0.092(13) -0.008(9) 0.002(10) 0.042(10)
F21 0.078(10) 0.085(11) 0.089(13) -0.002(9) -0.034(9) -0.030(9)
F27 0.059(9) 0.091(14) 0.21(2) 0.018(14) -0.031(12) -0.016(9)
F38 0.119(13) 0.081(12) 0.094(13) -0.038(10) 0.011(11) -0.047(11)
F46 0.066(9) 0.20(2) 0.050(10) -0.017(11) 0.034(8) 0.002(11)
F55 0.057(5) 0.076(5) 0.092(6) -0.020(5) 0.016(5) -0.003(5)
F58 0.113(13) 0.159(18) 0.051(11) -0.002(11) -0.031(10) -0.040(13)
C61 0.074(6) 0.070(6) 0.066(6) 0.014(5) 0.001(5) 0.001(5)
C95 0.076(6) 0.072(6) 0.077(6) 0.012(6) 0.002(6) 0.005(6)
C66 0.073(6) 0.069(6) 0.079(6) 0.016(6) -0.002(6) -0.002(6)
C58 0.073(6) 0.067(6) 0.072(6) 0.011(6) 0.004(6) 0.004(6)
C6CA 0.077(6) 0.068(6) 0.075(6) 0.013(6) 0.000(6) 0.004(6)
C87 0.077(5) 0.068(6) 0.071(6) 0.013(5) 0.002(5) 0.003(5)
C64 0.058(5) 0.058(5) 0.071(6) 0.003(5) 0.005(5) -0.004(5)
C182 0.059(5) 0.058(6) 0.072(6) 0.003(5) 0.004(5) -0.001(5)
C65 0.062(7) 0.065(7) 0.074(7) 0.004(7) 0.007(7) -0.005(7)
C38 0.058(6) 0.057(7) 0.066(7) 0.001(6) 0.005(6) -0.004(6)
C1CA 0.059(6) 0.057(7) 0.067(7) 0.005(6) 0.003(6) -0.002(6)
C60 0.059(6) 0.056(6) 0.071(6) 0.001(6) 0.005(6) 0.000(6)
C3BA 0.053(5) 0.058(5) 0.067(5) 0.001(5) 0.001(5) 0.010(5)
C144 0.052(4) 0.057(5) 0.066(5) 0.003(4) -0.002(4) 0.009(4)
C188 0.056(5) 0.059(5) 0.065(5) 0.004(5) -0.002(5) 0.010(5)
C7EA 0.054(6) 0.057(6) 0.068(6) 0.004(6) -0.001(6) 0.011(5)
C159 0.054(5) 0.060(6) 0.070(6) 0.002(5) 0.000(5) 0.012(5)
C126 0.051(5) 0.057(5) 0.068(5) -0.001(5) 0.001(5) 0.009(5)
C133 0.080(6) 0.082(6) 0.066(6) 0.013(6) 0.010(5) 0.011(6)
C32 0.077(7) 0.085(8) 0.068(8) 0.009(7) 0.015(7) 0.022(7)
C88 0.078(7) 0.089(8) 0.066(8) 0.010(7) 0.013(7) 0.021(7)
C4CA 0.085(6) 0.102(7) 0.079(7) 0.006(6) 0.029(6) 0.035(6)
C139 0.085(7) 0.093(8) 0.068(8) 0.009(7) 0.018(7) 0.022(7)
C119 0.083(6) 0.085(6) 0.068(6) 0.010(6) 0.010(6) 0.014(6)
C135 0.049(5) 0.057(5) 0.064(5) -0.007(5) 0.003(5) 0.003(5)
C0BA 0.049(5) 0.054(6) 0.063(6) -0.006(5) 0.004(5) 0.005(5)
C82 0.054(5) 0.056(5) 0.065(5) -0.004(5) 0.005(5) 0.000(5)
C109 0.054(6) 0.054(7) 0.065(7) -0.008(6) 0.004(6) -0.002(6)
C9AA 0.054(6) 0.059(7) 0.068(7) -0.010(6) 0.005(6) 0.003(6)
C25 0.048(5) 0.059(5) 0.063(6) -0.006(5) 0.009(5) 0.003(5)
C137 0.077(6) 0.064(6) 0.080(6) 0.001(5) -0.001(5) -0.006(5)
C198 0.079(6) 0.066(6) 0.082(6) -0.002(6) -0.001(6) -0.008(6)
C172 0.086(7) 0.071(7) 0.086(7) -0.007(7) 0.000(7) -0.015(7)
C63 0.100(6) 0.084(6) 0.090(7) -0.005(6) -0.009(6) -0.029(6)
C4GA 0.082(6) 0.068(6) 0.082(7) -0.006(6) 0.000(6) -0.014(6)
C92 0.078(6) 0.066(6) 0.083(6) -0.003(5) 0.000(5) -0.011(5)
C145 0.044(5) 0.062(5) 0.077(6) -0.010(5) 0.007(5) -0.006(5)
C116 0.045(5) 0.063(6) 0.075(6) -0.007(5) 0.006(5) -0.002(5)
C2BA 0.049(5) 0.062(5) 0.077(5) -0.008(5) 0.006(5) 0.002(5)
C112 0.057(5) 0.076(5) 0.092(6) -0.020(5) 0.016(5) -0.003(5)
C129 0.053(5) 0.073(6) 0.077(6) -0.010(6) 0.016(5) -0.005(5)
C148 0.050(5) 0.067(5) 0.078(5) -0.010(5) 0.010(5) -0.006(5)
C153 0.048(5) 0.059(5) 0.071(6) -0.005(5) -0.002(5) -0.005(5)
C110 0.048(6) 0.054(6) 0.069(6) -0.003(6) -0.006(6) -0.004(6)
C114 0.052(6) 0.057(6) 0.071(7) -0.006(6) -0.005(6) -0.002(6)
C7AA 0.052(7) 0.057(7) 0.072(7) -0.008(7) -0.007(7) -0.005(6)
C6AA 0.048(7) 0.056(7) 0.072(7) -0.003(7) -0.008(6) -0.007(6)
C104 0.048(5) 0.061(5) 0.072(6) -0.005(5) -0.002(5) -0.002(5)
C174 0.055(5) 0.052(5) 0.066(5) 0.008(5) 0.003(5) -0.002(4)
C141 0.055(5) 0.055(6) 0.071(6) 0.005(5) 0.001(5) -0.006(5)
C3EA 0.055(5) 0.056(5) 0.071(5) 0.004(5) -0.002(5) -0.003(5)
C177 0.056(6) 0.053(6) 0.075(6) 0.005(6) -0.001(6) -0.006(6)
C169 0.060(6) 0.058(6) 0.073(6) 0.006(6) 0.000(6) -0.009(6)
C111 0.056(5) 0.053(5) 0.067(5) 0.008(5) 0.002(5) -0.005(5)
C183 0.053(5) 0.053(5) 0.064(5) 0.008(5) 0.008(5) -0.003(5)
C4AA 0.053(5) 0.054(5) 0.065(5) 0.006(5) 0.010(5) -0.004(5)
C131 0.053(4) 0.057(5) 0.065(5) 0.004(4) 0.007(4) 0.001(4)
C142 0.057(6) 0.059(6) 0.067(6) 0.010(6) 0.009(6) -0.005(6)
C9DA 0.054(6) 0.057(7) 0.066(7) 0.007(6) 0.009(6) -0.002(6)
C184 0.055(5) 0.050(5) 0.065(5) 0.012(5) 0.007(5) -0.002(5)
F7 0.136(14) 0.105(13) 0.043(9) 0.029(9) 0.041(9) 0.029(11)
F8 0.106(12) 0.102(13) 0.076(12) -0.047(11) 0.007(10) -0.016(10)
F11 0.083(10) 0.044(9) 0.130(16) 0.010(9) -0.005(10) -0.027(8)
F12 0.135(14) 0.045(9) 0.080(12) 0.006(8) 0.019(11) 0.005(9)
F14 0.114(14) 0.083(14) 0.23(3) 0.004(15) -0.027(16) 0.048(12)
C7CA 0.061(5) 0.060(6) 0.075(6) 0.007(5) -0.003(5) 0.002(5)
C8CA 0.066(5) 0.064(6) 0.074(6) 0.009(5) -0.002(5) 0.002(5)
C6EA 0.068(6) 0.064(7) 0.075(7) 0.008(6) 0.000(6) 0.005(6)
C2CA 0.066(7) 0.063(7) 0.076(7) 0.006(7) -0.005(7) 0.007(7)
C0DA 0.063(6) 0.062(6) 0.076(6) 0.008(5) -0.007(5) 0.006(5)
C9CA 0.063(6) 0.060(6) 0.078(6) 0.005(6) 0.000(6) 0.003(5)
F45 0.138(17) 0.21(2) 0.100(17) 0.068(16) -0.050(14) 0.001(17)
F47 0.048(9) 0.110(15) 0.21(2) -0.003(15) -0.023(12) 0.022(9)
F2CA 0.062(10) 0.098(14) 0.23(3) 0.051(15) 0.031(13) -0.022(10)
C102 0.066(6) 0.066(6) 0.074(6) -0.002(5) -0.004(5) 0.009(5)
C5BA 0.064(6) 0.068(6) 0.079(6) -0.003(6) -0.001(6) 0.012(6)
C6BA 0.066(6) 0.068(6) 0.076(6) -0.001(6) -0.005(6) 0.010(6)
C4BA 0.064(6) 0.069(6) 0.077(6) -0.005(6) -0.005(6) 0.008(6)
C166 0.063(5) 0.065(5) 0.072(5) -0.001(5) -0.006(5) 0.010(5)
C90 0.066(5) 0.062(6) 0.067(6) 0.001(5) -0.006(5) 0.014(5)
F6 0.088(10) 0.118(14) 0.058(11) 0.016(10) 0.019(8) -0.032(10)
F9 0.157(17) 0.039(9) 0.119(16) 0.034(10) -0.004(13) -0.022(10)
F15 0.086(12) 0.097(14) 0.18(2) -0.041(14) -0.054(13) -0.033(11)
F18 0.034(7) 0.109(14) 0.146(17) 0.002(12) 0.026(9) 0.007(8)
C23 0.046(5) 0.062(5) 0.064(5) -0.001(5) 0.006(5) -0.001(5)
C6DA 0.051(5) 0.069(5) 0.071(5) -0.006(5) 0.006(5) -0.001(5)
C6GA 0.051(6) 0.071(6) 0.068(6) -0.002(6) 0.009(6) -0.002(6)
C35 0.050(6) 0.071(6) 0.069(6) -0.005(6) 0.009(6) -0.001(6)
C41 0.048(5) 0.062(5) 0.064(6) -0.001(5) 0.007(5) -0.005(5)
C7DA 0.047(5) 0.063(6) 0.063(6) -0.001(5) 0.006(5) -0.003(5)
F36 0.055(4) 0.084(5) 0.077(5) -0.012(5) 0.018(5) -0.025(4)
F42 0.085(6) 0.102(7) 0.079(7) 0.006(6) 0.029(6) 0.035(6)
F4AA 0.091(11) 0.124(14) 0.034(9) -0.017(9) -0.028(8) -0.003(10)
F1AA 0.109(13) 0.071(12) 0.133(17) 0.020(11) -0.020(12) 0.028(10)
F3AA 0.094(11) 0.072(11) 0.098(13) -0.037(10) 0.003(10) 0.039(9)
F5AA 0.148(15) 0.054(10) 0.057(10) -0.004(8) 0.029(10) -0.018(10)
F0AA 0.114(7) 0.088(6) 0.054(6) 0.008(6) -0.009(6) -0.014(6)
C12 0.056(5) 0.052(5) 0.067(6) -0.009(5) 0.004(5) -0.003(5)
C5FA 0.061(6) 0.057(6) 0.076(6) -0.008(6) 0.001(6) -0.002(6)
C5GA 0.071(6) 0.060(6) 0.080(6) -0.005(6) -0.002(6) -0.008(6)
C8FA 0.071(6) 0.061(6) 0.077(6) -0.009(6) 0.001(6) -0.006(6)
C7FA 0.065(6) 0.060(6) 0.083(6) -0.006(6) 0.002(6) 0.000(6)
C6FA 0.064(5) 0.060(5) 0.081(6) -0.005(5) 0.002(5) -0.002(5)
F13 0.100(6) 0.084(6) 0.090(7) -0.005(6) -0.009(6) -0.029(6)
F2AA 0.084(11) 0.143(17) 0.144(19) -0.028(14) -0.055(12) 0.077(12)
F22 0.132(14) 0.101(14) 0.091(14) 0.054(11) -0.044(11) -0.029(12)
C0GA 0.048(5) 0.053(5) 0.063(5) -0.010(5) 0.009(5) -0.007(5)
C47 0.053(5) 0.052(5) 0.062(6) -0.014(5) 0.009(5) -0.004(5)
C31 0.050(6) 0.059(7) 0.063(7) -0.008(6) 0.014(6) -0.007(6)
C3GA 0.043(6) 0.054(7) 0.061(7) -0.011(6) 0.016(6) -0.014(6)
C2GA 0.052(5) 0.054(5) 0.063(5) -0.004(5) 0.010(5) -0.007(5)
C1GA 0.048(6) 0.056(6) 0.061(6) -0.012(6) 0.008(5) -0.007(5)
F35 0.055(10) 0.18(2) 0.19(2) 0.000(18) 0.042(13) 0.021(12)
F37 0.091(11) 0.117(14) 0.097(14) -0.007(11) 0.032(10) -0.058(11)
F30 0.079(11) 0.18(2) 0.085(14) 0.034(13) 0.056(10) -0.003(12)
F6AA 0.082(5) 0.075(5) 0.075(5) 0.021(5) 0.008(5) 0.010(5)

loop_
_atom_type_symbol
_atom_type_description
_atom_type_scat_dispersion_real
_atom_type_scat_dispersion_imag
_atom_type_scat_source
C C 0.0033 0.0016 'International Tables Vol C Tables 4.2.6.8 and 6.1.1.4'
H H 0.0000 0.0000 'International Tables Vol C Tables 4.2.6.8 and 6.1.1.4'
Au Au -2.0133 8.8022 'International Tables Vol C Tables 4.2.6.8 and 6.1.1.4'
Cu Cu 0.3201 1.2651 'International Tables Vol C Tables 4.2.6.8 and 6.1.1.4'
F F 0.0171 0.0103 'International Tables Vol C Tables 4.2.6.8 and 6.1.1.4'
P P 0.1023 0.0942 'International Tables Vol C Tables 4.2.6.8 and 6.1.1.4'

loop_
_geom_angle_atom_site_label_1
_geom_angle_atom_site_label_2
_geom_angle_atom_site_label_3
_geom_angle
_geom_angle_site_symmetry_1
_geom_angle_site_symmetry_3
Cu15 Au2 Cu15 58.06(9) . 2_575
Cu15 Au2 Cu20 111.87(7) . 2_575
Cu15 Au2 Cu20 55.12(7) 2_575 2_575
Cu15 Au2 Cu20 55.12(7) . .
Cu15 Au2 Cu20 111.87(7) 2_575 .
Cu15 Au2 Cu16 77.27(7) . .
Cu15 Au2 Cu16 77.27(7) 2_575 2_575
Cu15 Au2 Cu16 54.62(7) . 2_575
Cu15 Au2 Cu16 54.62(7) 2_575 .
Cu15 Au2 Cu19 116.40(7) 2_575 .
Cu15 Au2 Cu19 75.45(7) . .
Cu15 Au2 Cu19 116.40(7) . 2_575
Cu15 Au2 Cu19 75.45(7) 2_575 2_575
Cu15 Au2 Cu18 109.93(7) 2_575 .
Cu15 Au2 Cu18 117.34(7) 2_575 2_575
Cu15 Au2 Cu18 117.34(7) . .
Cu15 Au2 Cu18 109.93(7) . 2_575
Cu20 Au2 Cu20 166.91(10) . 2_575
Cu20 Au2 Cu16 54.96(7) 2_575 .
Cu20 Au2 Cu16 118.04(7) 2_575 2_575
Cu20 Au2 Cu16 118.03(7) . .
Cu20 Au2 Cu16 54.95(7) . 2_575
Cu21 Au2 Cu15 165.23(6) 2_575 2_575
Cu21 Au2 Cu15 124.44(7) . 2_575
Cu21 Au2 Cu15 165.22(6) . .
Cu21 Au2 Cu15 124.44(7) 2_575 .
Cu21 Au2 Cu20 116.91(7) . .
Cu21 Au2 Cu20 116.91(7) 2_575 2_575
Cu21 Au2 Cu20 75.35(7) 2_575 .
Cu21 Au2 Cu20 75.36(7) . 2_575
Cu21 Au2 Cu21 57.59(10) 2_575 .
Cu21 Au2 Cu16 110.71(7) 2_575 .
Cu21 Au2 Cu16 116.58(7) 2_575 2_575
Cu21 Au2 Cu16 110.71(7) . 2_575
Cu21 Au2 Cu16 116.59(7) . .
Cu21 Au2 Cu19 55.71(7) 2_575 .
Cu21 Au2 Cu19 111.68(8) 2_575 2_575
Cu21 Au2 Cu19 55.71(7) . 2_575
Cu21 Au2 Cu19 111.68(8) . .
Cu21 Au2 Cu18 76.47(7) . .
Cu21 Au2 Cu18 55.38(7) . 2_575
Cu21 Au2 Cu18 55.38(7) 2_575 .
Cu21 Au2 Cu18 76.47(7) 2_575 2_575
Cu16 Au2 Cu16 125.60(10) . 2_575
Cu19 Au2 Cu20 56.87(7) . .
Cu19 Au2 Cu20 124.87(6) . 2_575
Cu19 Au2 Cu20 124.87(7) 2_575 .
Cu19 Au2 Cu20 56.87(7) 2_575 2_575
Cu19 Au2 Cu16 76.03(7) 2_575 2_575
Cu19 Au2 Cu16 110.03(7) . 2_575
Cu19 Au2 Cu16 110.03(7) 2_575 .
Cu19 Au2 Cu16 76.03(7) . .
Cu19 Au2 Cu19 167.30(11) . 2_575
Cu19 Au2 Cu18 55.29(6) 2_575 2_575
Cu19 Au2 Cu18 117.92(7) . 2_575
Cu19 Au2 Cu18 55.28(6) . .
Cu19 Au2 Cu18 117.92(7) 2_575 .
Cu18 Au2 Cu20 110.35(7) . .
Cu18 Au2 Cu20 110.35(7) 2_575 2_575
Cu18 Au2 Cu20 75.91(7) 2_575 .
Cu18 Au2 Cu20 75.91(7) . 2_575
Cu18 Au2 Cu16 165.19(7) . 2_575
Cu18 Au2 Cu16 56.74(7) . .
Cu18 Au2 Cu16 56.74(7) 2_575 2_575
Cu18 Au2 Cu16 165.19(7) 2_575 .
Cu18 Au2 Cu18 125.53(10) . 2_575
Au2 Cu15 Cu14 89.85(8) . .
Cu15 Cu15 Au2 60.97(5) 2_575 .
Cu15 Cu15 Cu14 51.64(8) 2_575 .
Cu20 Cu15 Au2 62.62(7) . .
Cu20 Cu15 Cu15 121.98(8) . 2_575
Cu20 Cu15 Cu14 117.07(11) . .
Cu20 Cu15 Cu17 71.21(10) . .
Cu16 Cu15 Au2 63.11(7) 2_575 .
Cu16 Cu15 Cu15 82.96(11) 2_575 2_575
Cu16 Cu15 Cu20 60.27(9) 2_575 .
Cu16 Cu15 Cu14 56.82(8) 2_575 .
Cu16 Cu15 Cu17 131.36(12) 2_575 .
Cu14 Cu15 Au2 100.98(9) 2_575 .
Cu14 Cu15 Cu15 69.86(10) 2_575 2_575
Cu14 Cu15 Cu20 134.54(12) 2_575 .
Cu14 Cu15 Cu16 152.80(12) 2_575 2_575
Cu14 Cu15 Cu14 104.08(11) 2_575 .
Cu14 Cu15 Cu17 69.91(10) 2_575 .
Cu17 Cu15 Au2 98.31(9) . .
Cu17 Cu15 Cu15 129.14(14) . 2_575
Cu17 Cu15 Cu14 170.60(12) . .
Au2 Cu20 Cu17 89.53(7) . .
Cu15 Cu20 Au2 62.26(7) . .
Cu15 Cu20 Cu16 59.56(9) . 2_575
Cu15 Cu20 Cu19 81.18(9) . .
Cu15 Cu20 Cu17 55.64(8) . .
Cu15 Cu20 Cu22 128.90(12) . .
Cu16 Cu20 Au2 62.76(7) 2_575 .
Cu16 Cu20 Cu19 121.90(11) 2_575 .
Cu16 Cu20 Cu17 115.12(10) 2_575 .
Cu16 Cu20 Cu22 69.43(9) 2_575 .
Cu19 Cu20 Au2 61.41(7) . .
Cu19 Cu20 Cu17 50.87(8) . .
Cu19 Cu20 Cu22 132.74(12) . .
Cu24 Cu20 Au2 102.93(10) . .
Cu24 Cu20 Cu15 154.98(12) . .
Cu24 Cu20 Cu16 134.36(13) . 2_575
Cu24 Cu20 Cu19 73.86(10) . .
Cu24 Cu20 Cu17 107.33(11) . .
Cu24 Cu20 Cu22 70.36(10) . .
Cu22 Cu20 Au2 97.88(9) . .
Cu22 Cu20 Cu17 172.56(11) . .
Au2 Cu21 Cu23 88.71(8) . .
Cu21 Cu21 Au2 61.21(5) 2_575 .
Cu21 Cu21 Cu23 50.70(8) 2_575 .
Cu21 Cu21 Cu24 130.55(14) 2_575 2_575
Cu19 Cu21 Au2 62.60(7) 2_575 .
Cu19 Cu21 Cu21 121.83(8) 2_575 2_575
Cu19 Cu21 Cu23 115.33(10) 2_575 .
Cu19 Cu21 Cu24 71.99(9) 2_575 2_575
Cu18 Cu21 Au2 62.79(7) 2_575 .
Cu18 Cu21 Cu21 81.89(10) 2_575 2_575
Cu18 Cu21 Cu19 59.99(8) 2_575 2_575
Cu18 Cu21 Cu23 55.35(8) 2_575 .
Cu18 Cu21 Cu24 131.85(12) 2_575 2_575
Cu23 Cu21 Au2 102.33(10) 2_575 .
Cu23 Cu21 Cu21 73.54(11) 2_575 2_575
Cu23 Cu21 Cu19 133.19(12) 2_575 2_575
Cu23 Cu21 Cu18 155.34(13) 2_575 2_575
Cu23 Cu21 Cu23 107.76(11) 2_575 .
Cu23 Cu21 Cu24 67.07(10) 2_575 2_575
Cu24 Cu21 Au2 99.12(9) 2_575 .
Cu24 Cu21 Cu23 171.33(11) 2_575 .
Au2 Cu16 Cu22 90.43(8) . 2_575
Cu15 Cu16 Au2 62.27(7) 2_575 .
Cu15 Cu16 Cu20 60.17(9) 2_575 2_575
Cu15 Cu16 Cu18 121.74(11) 2_575 .
Cu15 Cu16 Cu14 69.40(9) 2_575 2_575
Cu15 Cu16 Cu22 116.60(11) 2_575 2_575
Cu20 Cu16 Au2 62.29(7) 2_575 .
Cu20 Cu16 Cu18 81.81(10) 2_575 .
Cu20 Cu16 Cu14 129.56(12) 2_575 2_575
Cu20 Cu16 Cu22 56.50(8) 2_575 2_575
Cu18 Cu16 Au2 61.27(7) . .
Cu18 Cu16 Cu14 129.64(11) . 2_575
Cu18 Cu16 Cu22 51.82(7) . 2_575
Cu14 Cu16 Au2 96.22(8) 2_575 .
Cu14 Cu16 Cu22 172.73(11) 2_575 2_575
Cu13 Cu16 Au2 101.89(9) 2_575 .
Cu13 Cu16 Cu15 133.07(12) 2_575 2_575
Cu13 Cu16 Cu20 154.28(13) 2_575 2_575
Cu13 Cu16 Cu18 72.59(10) 2_575 .
Cu13 Cu16 Cu14 69.07(10) 2_575 2_575
Cu13 Cu16 Cu22 106.73(11) 2_575 2_575
Au2 Cu19 Cu24 89.25(8) . .
Cu20 Cu19 Au2 61.71(7) . .
Cu20 Cu19 Cu24 50.60(8) . .
Cu20 Cu19 Cu13 131.60(12) . 2_575
Cu21 Cu19 Au2 61.69(8) 2_575 .
Cu21 Cu19 Cu20 80.62(10) 2_575 .
Cu21 Cu19 Cu24 55.20(8) 2_575 .
Cu21 Cu19 Cu13 130.74(11) 2_575 2_575
Cu18 Cu19 Au2 62.38(7) . .
Cu18 Cu19 Cu20 121.83(12) . .
Cu18 Cu19 Cu21 59.75(8) . 2_575
Cu18 Cu19 Cu24 114.86(11) . .
Cu18 Cu19 Cu13 71.03(9) . 2_575
Cu17 Cu19 Au2 102.91(10) . .
Cu17 Cu19 Cu20 72.87(10) . .
Cu17 Cu19 Cu21 153.44(13) . 2_575
Cu17 Cu19 Cu18 135.22(12) . .
Cu17 Cu19 Cu24 106.39(10) . .
Cu17 Cu19 Cu13 69.79(10) . 2_575
Cu13 Cu19 Au2 98.12(9) 2_575 .
Cu13 Cu19 Cu24 172.27(11) 2_575 .
Au2 Cu18 Cu13 89.65(8) . 2_575
Cu21 Cu18 Au2 61.83(7) 2_575 .
Cu21 Cu18 Cu16 122.04(11) 2_575 .
Cu21 Cu18 Cu19 60.26(8) 2_575 .
Cu21 Cu18 Cu23 72.03(9) 2_575 2_575
Cu21 Cu18 Cu13 116.00(10) 2_575 2_575
Cu16 Cu18 Au2 61.99(7) . .
Cu16 Cu18 Cu23 128.27(12) . 2_575
Cu16 Cu18 Cu13 51.26(8) . 2_575
Cu19 Cu18 Au2 62.34(7) . .
Cu19 Cu18 Cu16 82.10(10) . .
Cu19 Cu18 Cu23 132.27(11) . 2_575
Cu19 Cu18 Cu13 55.77(8) . 2_575
Cu23 Cu18 Au2 97.26(9) 2_575 .
Cu23 Cu18 Cu13 171.40(11) 2_575 2_575
Cu22 Cu18 Au2 102.45(10) 2_575 .
Cu22 Cu18 Cu21 134.90(12) 2_575 2_575
Cu22 Cu18 Cu16 70.96(9) 2_575 .
Cu22 Cu18 Cu19 153.04(13) 2_575 .
Cu22 Cu18 Cu23 68.48(10) 2_575 2_575
Cu22 Cu18 Cu13 105.10(10) 2_575 2_575
Cu4 Au1 Cu4 57.40(9) 2_665 .
Cu4 Au1 Cu7 75.78(7) 2_665 2_665
Cu4 Au1 Cu7 75.78(7) . .
Cu4 Au1 Cu7 116.70(7) . 2_665
Cu4 Au1 Cu7 116.70(7) 2_665 .
Cu4 Au1 Cu6 111.49(8) 2_665 .
Cu4 Au1 Cu6 111.49(8) . 2_665
Cu4 Au1 Cu6 55.50(7) . .
Cu4 Au1 Cu6 55.50(7) 2_665 2_665
Cu4 Au1 Cu8 124.54(6) 2_665 2_665
Cu4 Au1 Cu8 124.54(6) . .
Cu4 Au1 Cu8 164.60(7) 2_665 .
Cu4 Au1 Cu8 164.60(7) . 2_665
Cu4 Au1 Cu11 110.16(7) . .
Cu4 Au1 Cu11 110.16(7) 2_665 2_665
Cu4 Au1 Cu11 116.79(7) . 2_665
Cu4 Au1 Cu11 116.78(7) 2_665 .
Cu4 Au1 Cu5 55.28(6) . .
Cu4 Au1 Cu5 76.81(7) 2_665 .
Cu4 Au1 Cu5 55.28(6) 2_665 2_665
Cu4 Au1 Cu5 76.81(7) . 2_665
Cu7 Au1 Cu7 166.66(11) 2_665 .
Cu7 Au1 Cu11 54.93(7) 2_665 .
Cu6 Au1 Cu7 125.00(7) 2_665 .
Cu6 Au1 Cu7 56.83(6) 2_665 2_665
Cu6 Au1 Cu7 125.01(7) . 2_665
Cu6 Au1 Cu7 56.83(6) . .
Cu6 Au1 Cu6 166.90(11) . 2_665
Cu6 Au1 Cu11 110.12(7) 2_665 .
Cu6 Au1 Cu11 76.08(7) . .
Cu6 Au1 Cu11 76.08(7) 2_665 2_665
Cu6 Au1 Cu11 110.12(7) . 2_665
Cu6 Au1 Cu5 55.39(6) . .
Cu6 Au1 Cu5 55.39(6) 2_665 2_665
Cu6 Au1 Cu5 117.67(7) . 2_665
Cu6 Au1 Cu5 117.66(7) 2_665 .
Cu8 Au1 Cu7 111.99(8) . 2_665
Cu8 Au1 Cu7 54.76(7) . .
Cu8 Au1 Cu7 54.76(7) 2_665 2_665
Cu8 Au1 Cu7 111.98(8) 2_665 .
Cu8 Au1 Cu6 116.54(8) 2_665 .
Cu8 Au1 Cu6 75.66(7) . .
Cu8 Au1 Cu6 116.54(8) . 2_665
Cu8 Au1 Cu6 75.66(7) 2_665 2_665
Cu8 Au1 Cu8 58.43(9) . 2_665
Cu8 Au1 Cu11 77.77(7) 2_665 2_665
Cu8 Au1 Cu11 77.77(7) . .
Cu8 Au1 Cu11 54.58(7) 2_665 .
Cu8 Au1 Cu11 54.58(7) . 2_665
Cu8 Au1 Cu5 117.50(7) 2_665 2_665
Cu8 Au1 Cu5 109.39(7) 2_665 .
Cu8 Au1 Cu5 117.50(7) . .
Cu8 Au1 Cu5 109.39(7) . 2_665
Cu11 Au1 Cu7 117.99(7) 2_665 2_665
Cu11 Au1 Cu7 54.93(7) 2_665 .
Cu11 Au1 Cu7 117.99(7) . .
Cu11 Au1 Cu11 126.08(11) 2_665 .
Cu5 Au1 Cu7 110.55(7) 2_665 2_665
Cu5 Au1 Cu7 75.79(7) 2_665 .
Cu5 Au1 Cu7 110.56(7) . .
Cu5 Au1 Cu7 75.79(7) . 2_665
Cu5 Au1 Cu11 165.39(7) 2_665 .
Cu5 Au1 Cu11 56.26(7) . .
Cu5 Au1 Cu11 165.39(7) . 2_665
Cu5 Au1 Cu11 56.26(7) 2_665 2_665
Cu5 Au1 Cu5 125.91(10) . 2_665
Au1 Cu4 Cu2 89.16(7) . 2_665
Cu4 Cu4 Au1 61.30(5) 2_665 .
Cu4 Cu4 Cu3 130.11(14) 2_665 .
Cu4 Cu4 Cu2 51.34(8) 2_665 2_665
Cu6 Cu4 Au1 62.62(8) . .
Cu6 Cu4 Cu4 122.17(8) . 2_665
Cu6 Cu4 Cu3 71.16(9) . .
Cu6 Cu4 Cu2 115.97(10) . 2_665
Cu5 Cu4 Au1 62.87(7) . .
Cu5 Cu4 Cu4 82.52(10) . 2_665
Cu5 Cu4 Cu6 60.26(8) . .
Cu5 Cu4 Cu3 131.29(12) . .
Cu5 Cu4 Cu2 55.73(8) . 2_665
Cu3 Cu4 Au1 98.67(9) . .
Cu3 Cu4 Cu2 171.42(12) . 2_665
Cu2 Cu4 Au1 101.70(10) . .
Cu2 Cu4 Cu4 72.38(11) . 2_665
Cu2 Cu4 Cu6 132.87(12) . .
Cu2 Cu4 Cu5 154.80(12) . .
Cu2 Cu4 Cu3 67.84(10) . .
Cu2 Cu4 Cu2 107.28(11) . 2_665
Au1 Cu7 Cu9 90.03(8) . .
Cu6 Cu7 Au1 61.09(7) . .
Cu6 Cu7 Cu9 51.60(8) . .
Cu8 Cu7 Au1 62.05(7) . .
Cu8 Cu7 Cu6 81.40(10) . .
Cu8 Cu7 Cu11 59.54(9) . 2_665
Cu8 Cu7 Cu9 56.19(9) . .
Cu8 Cu7 Cu1 128.91(12) . .
Cu11 Cu7 Au1 62.53(7) 2_665 .
Cu11 Cu7 Cu6 121.56(11) 2_665 .
Cu11 Cu7 Cu9 115.63(11) 2_665 .
Cu11 Cu7 Cu1 69.46(10) 2_665 .
Cu3 Cu7 Au1 101.76(10) . .
Cu3 Cu7 Cu6 72.57(10) . .
Cu3 Cu7 Cu8 153.85(12) . .
Cu3 Cu7 Cu11 133.99(13) . 2_665
Cu3 Cu7 Cu9 106.73(11) . .
Cu3 Cu7 Cu1 70.68(10) . .
Cu1 Cu7 Au1 97.79(9) . .
Cu1 Cu7 Cu6 132.01(12) . .
Cu1 Cu7 Cu9 172.10(11) . .
Au1 Cu6 Cu3 89.56(8) . .
Cu4 Cu6 Au1 61.88(8) . .
Cu4 Cu6 Cu7 81.49(10) . .
Cu4 Cu6 Cu5 59.75(8) . .
Cu4 Cu6 Cu3 55.53(8) . .
Cu4 Cu6 Cu10 130.97(11) . .
Cu7 Cu6 Au1 62.08(7) . .
Cu7 Cu6 Cu3 51.04(8) . .
Cu5 Cu6 Au1 62.44(7) . .
Cu5 Cu6 Cu7 122.41(11) . .
Cu5 Cu6 Cu3 115.19(11) . .
Cu5 Cu6 Cu10 71.26(10) . .
Cu10 Cu6 Au1 98.24(9) . .
Cu10 Cu6 Cu7 130.96(13) . .
Cu10 Cu6 Cu3 171.74(11) . .
Cu9 Cu6 Au1 102.66(10) . .
Cu9 Cu6 Cu4 152.99(13) . .
Cu9 Cu6 Cu7 71.54(10) . .
Cu9 Cu6 Cu5 135.64(12) . .
Cu9 Cu6 Cu3 105.56(10) . .
Cu9 Cu6 Cu10 70.15(11) . .
Au1 Cu8 Cu12 89.74(8) . 2_665
Cu7 Cu8 Au1 63.19(7) . .
Cu7 Cu8 Cu8 122.48(8) . 2_665
Cu7 Cu8 Cu9 70.38(10) . .
Cu7 Cu8 Cu12 117.64(11) . 2_665
Cu8 Cu8 Au1 60.78(5) 2_665 .
Cu8 Cu8 Cu12 51.70(9) 2_665 2_665
Cu11 Cu8 Au1 63.28(7) 2_665 .
Cu11 Cu8 Cu7 60.63(9) 2_665 .
Cu11 Cu8 Cu8 83.30(11) 2_665 2_665
Cu11 Cu8 Cu9 130.88(12) 2_665 .
Cu11 Cu8 Cu12 57.02(9) 2_665 2_665
Cu9 Cu8 Au1 98.50(10) . .
Cu9 Cu8 Cu8 129.42(14) . 2_665
Cu9 Cu8 Cu12 170.69(13) . 2_665
Cu12 Cu8 Au1 100.26(10) . .
Cu12 Cu8 Cu7 134.52(13) . .
Cu12 Cu8 Cu8 68.86(10) . 2_665
Cu12 Cu8 Cu11 152.14(12) . 2_665
Cu12 Cu8 Cu9 71.02(10) . .
Cu12 Cu8 Cu12 103.37(12) . 2_665
Au1 Cu11 Cu1 90.34(8) . 2_665
Cu7 Cu11 Au1 62.53(7) 2_665 .
Cu7 Cu11 Cu5 82.20(10) 2_665 .
Cu7 Cu11 Cu12 128.48(13) 2_665 .
Cu7 Cu11 Cu1 56.06(8) 2_665 2_665
Cu8 Cu11 Au1 62.14(7) 2_665 .
Cu8 Cu11 Cu7 59.83(9) 2_665 2_665
Cu8 Cu11 Cu5 121.78(11) 2_665 .
Cu8 Cu11 Cu12 68.68(10) 2_665 .
Cu8 Cu11 Cu1 115.82(11) 2_665 2_665
Cu5 Cu11 Au1 61.51(7) . .
Cu5 Cu11 Cu12 129.78(11) . .
Cu5 Cu11 Cu1 52.12(8) . 2_665
Cu10 Cu11 Au1 101.11(9) . .
Cu10 Cu11 Cu7 154.68(14) . 2_665
Cu10 Cu11 Cu8 132.15(12) . 2_665
Cu10 Cu11 Cu5 72.73(10) . .
Cu10 Cu11 Cu12 69.02(11) . .
Cu10 Cu11 Cu1 108.21(12) . 2_665
Cu12 Cu11 Au1 95.40(9) . .
Cu12 Cu11 Cu1 174.01(12) . 2_665
Au1 Cu5 Cu10 89.21(8) . .
Cu4 Cu5 Au1 61.85(7) . .
Cu4 Cu5 Cu6 59.99(8) . .
Cu4 Cu5 Cu11 122.32(11) . .
Cu4 Cu5 Cu2 71.04(9) . 2_665
Cu4 Cu5 Cu10 115.18(10) . .
Cu6 Cu5 Au1 62.17(7) . .
Cu6 Cu5 Cu11 82.42(10) . .
Cu6 Cu5 Cu2 131.00(11) . 2_665
Cu6 Cu5 Cu10 55.22(8) . .
Cu11 Cu5 Au1 62.23(7) . .
Cu11 Cu5 Cu2 128.95(12) . 2_665
Cu11 Cu5 Cu10 51.54(8) . .
Cu2 Cu5 Au1 96.96(9) 2_665 .
Cu2 Cu5 Cu10 172.94(11) 2_665 .
Cu1 Cu5 Au1 102.05(10) 2_665 .
Cu1 Cu5 Cu4 134.22(12) 2_665 .
Cu1 Cu5 Cu6 153.36(13) 2_665 .
Cu1 Cu5 Cu11 71.01(10) 2_665 .
Cu1 Cu5 Cu2 68.95(10) 2_665 2_665
Cu1 Cu5 Cu10 106.47(10) 2_665 .
Cu15 Cu14 Cu15 58.50(9) 2_575 .
Cu15 Cu14 Cu16 85.34(10) 2_575 2_575
Cu15 Cu14 Cu17 57.86(9) 2_575 2_575
Cu15 Cu14 Cu13 98.07(10) 2_575 .
Cu16 Cu14 Cu15 53.78(8) 2_575 .
Cu16 Cu14 Cu17 94.60(10) 2_575 2_575
Cu16 Cu14 Cu13 52.81(8) 2_575 .
P11 Cu14 Cu15 139.16(19) . 2_575
P11 Cu14 Cu15 114.93(17) . .
P11 Cu14 Cu16 125.35(17) . 2_575
P11 Cu14 Cu17 132.19(17) . 2_575
P11 Cu14 Cu13 121.49(18) . .
Cu17 Cu14 Cu15 109.62(10) 2_575 .
Cu13 Cu14 Cu15 103.72(10) . .
Cu13 Cu14 Cu17 60.21(8) . 2_575
C5 P11 Cu14 118.0(5) . .
C12 P11 Cu14 113.4(6) . .
C12 P11 C5 102.6(8) . .
C12 P11 C0GA 104.6(7) . .
C0GA P11 Cu14 115.2(5) . .
C0GA P11 C5 101.2(8) . .
Cu15 Cu17 Cu20 53.15(8) . .
Cu15 Cu17 Cu14 52.23(8) . 2_575
Cu15 Cu17 Cu13 93.64(9) . 2_575
Cu19 Cu17 Cu15 82.97(10) . .
Cu19 Cu17 Cu20 56.26(8) . .
Cu19 Cu17 Cu14 96.10(10) . 2_575
Cu19 Cu17 Cu13 58.14(9) . 2_575
Cu14 Cu17 Cu20 102.15(9) 2_575 .
P12 Cu17 Cu15 126.21(19) . .
P12 Cu17 Cu20 113.39(17) . .
P12 Cu17 Cu19 137.68(19) . .
P12 Cu17 Cu14 125.62(18) . 2_575
P12 Cu17 Cu13 134.42(18) . 2_575
Cu13 Cu17 Cu20 108.05(10) 2_575 .
Cu13 Cu17 Cu14 59.45(8) 2_575 2_575
C19 P12 Cu17 115.8(6) . .
C19 P12 C174 106.1(8) . .
C19 P12 C183 99.3(8) . .
C174 P12 Cu17 117.9(6) . .
C174 P12 C183 102.3(8) . .
C183 P12 Cu17 113.1(5) . .
Cu21 Cu23 Cu21 55.76(10) 2_575 .
Cu21 Cu23 Cu18 83.37(10) 2_575 2_575
Cu21 Cu23 Cu24 59.50(9) 2_575 .
Cu21 Cu23 Cu22 98.79(10) 2_575 .
Cu18 Cu23 Cu21 52.63(8) 2_575 .
Cu18 Cu23 Cu24 95.80(10) 2_575 .
Cu18 Cu23 Cu22 52.74(8) 2_575 .
P8 Cu23 Cu21 115.41(18) . .
P8 Cu23 Cu21 138.28(18) . 2_575
P8 Cu23 Cu18 126.16(19) . 2_575
P8 Cu23 Cu24 131.46(19) . .
P8 Cu23 Cu22 122.22(17) . .
Cu24 Cu23 Cu21 109.14(10) . .
Cu24 Cu23 Cu22 62.09(9) . .
Cu22 Cu23 Cu21 102.59(9) . .
C10 P8 Cu23 112.8(6) . .
C11 P8 Cu23 118.4(6) . .
C11 P8 C10 100.6(8) . .
C11 P8 C90 106.4(8) . .
C90 P8 Cu23 113.5(6) . .
C90 P8 C10 103.3(8) . .
Cu20 Cu24 Cu21 82.19(10) . 2_575
Cu20 Cu24 Cu19 55.54(8) . .
Cu20 Cu24 Cu23 96.84(11) . .
Cu20 Cu24 Cu22 57.52(9) . .
Cu21 Cu24 Cu19 52.80(8) 2_575 .
Cu21 Cu24 Cu23 53.42(8) 2_575 .
Cu21 Cu24 Cu22 93.17(10) 2_575 .
Cu23 Cu24 Cu19 103.16(9) . .
Cu23 Cu24 Cu22 59.74(8) . .
P7 Cu24 Cu20 140.3(2) . .
P7 Cu24 Cu21 124.24(18) . 2_575
P7 Cu24 Cu19 113.86(18) . .
P7 Cu24 Cu23 122.43(19) . .
P7 Cu24 Cu22 136.09(17) . .
Cu22 Cu24 Cu19 106.85(9) . .
C22 P7 Cu24 118.1(6) . .
C22 P7 C53 102.3(8) . .
C22 P7 C75 101.8(8) . .
C53 P7 Cu24 111.9(5) . .
C75 P7 Cu24 119.0(6) . .
C75 P7 C53 101.2(8) . .
Cu20 Cu22 Cu16 54.06(8) . 2_575
Cu20 Cu22 Cu23 92.00(9) . .
Cu20 Cu22 Cu24 52.11(8) . .
Cu18 Cu22 Cu20 83.60(9) 2_575 .
Cu18 Cu22 Cu16 57.22(8) 2_575 2_575
Cu18 Cu22 Cu23 58.78(9) 2_575 .
Cu18 Cu22 Cu24 97.11(10) 2_575 .
Cu23 Cu22 Cu16 108.89(9) . 2_575
Cu23 Cu22 Cu24 58.18(8) . .
Cu24 Cu22 Cu16 103.40(9) . 2_575
P9 Cu22 Cu20 126.36(18) . .
P9 Cu22 Cu16 112.98(17) . 2_575
P9 Cu22 Cu18 137.80(19) . 2_575
P9 Cu22 Cu23 134.77(18) . .
P9 Cu22 Cu24 124.34(18) . .
C34 P9 Cu22 113.6(5) . .
C62 P9 Cu22 113.2(6) . .
C62 P9 C34 101.6(8) . .
C74 P9 Cu22 121.1(6) . .
C74 P9 C34 100.7(8) . .
C74 P9 C62 104.2(8) . .
Cu16 Cu13 Cu19 83.55(10) 2_575 2_575
Cu16 Cu13 Cu18 56.14(9) 2_575 2_575
Cu16 Cu13 Cu14 58.12(9) 2_575 .
Cu16 Cu13 Cu17 98.34(10) 2_575 2_575
Cu19 Cu13 Cu18 53.20(8) 2_575 2_575
Cu19 Cu13 Cu14 92.68(10) 2_575 .
Cu19 Cu13 Cu17 52.06(8) 2_575 2_575
Cu14 Cu13 Cu18 107.16(10) . 2_575
Cu14 Cu13 Cu17 60.34(8) . 2_575
Cu17 Cu13 Cu18 102.51(9) 2_575 2_575
P10 Cu13 Cu16 136.96(18) . 2_575
P10 Cu13 Cu19 127.62(19) . 2_575
P10 Cu13 Cu18 115.09(19) . 2_575
P10 Cu13 Cu14 133.6(2) . .
P10 Cu13 Cu17 123.81(18) . 2_575
C51 P10 Cu13 121.0(6) . .
C51 P10 C99 101.2(8) . .
C99 P10 Cu13 111.4(6) . .
C137 P10 Cu13 114.0(7) . .
C137 P10 C51 103.2(9) . .
C137 P10 C99 104.0(9) . .
Cu4 Cu3 Cu6 53.31(8) . .
Cu4 Cu3 Cu2 53.38(8) . .
Cu4 Cu3 Cu1 93.76(9) . .
Cu7 Cu3 Cu4 83.44(10) . .
Cu7 Cu3 Cu6 56.39(8) . .
Cu7 Cu3 Cu2 96.98(10) . .
Cu7 Cu3 Cu1 57.13(9) . .
P3 Cu3 Cu4 123.65(17) . .
P3 Cu3 Cu7 141.35(19) . .
P3 Cu3 Cu6 114.89(18) . .
P3 Cu3 Cu2 121.01(18) . .
P3 Cu3 Cu1 135.01(17) . .
Cu2 Cu3 Cu6 103.45(9) . .
Cu2 Cu3 Cu1 59.86(8) . .
Cu1 Cu3 Cu6 107.24(10) . .
C44 P3 Cu3 120.3(6) . .
C44 P3 C135 100.5(8) . .
C44 P3 C23 102.1(7) . .
C135 P3 Cu3 114.0(5) . .
C135 P3 C23 101.9(8) . .
C23 P3 Cu3 115.4(6) . .
Cu4 Cu2 Cu4 56.28(10) . 2_665
Cu4 Cu2 Cu5 84.07(10) . 2_665
Cu4 Cu2 Cu3 58.78(8) . .
Cu4 Cu2 Cu1 98.60(11) . .
Cu5 Cu2 Cu4 53.24(8) 2_665 2_665
Cu5 Cu2 Cu3 95.47(10) 2_665 .
Cu5 Cu2 Cu1 52.78(8) 2_665 .
Cu3 Cu2 Cu4 108.87(10) . 2_665
Cu3 Cu2 Cu1 61.63(8) . .
P2 Cu2 Cu4 115.04(17) . 2_665
P2 Cu2 Cu4 138.34(18) . .
P2 Cu2 Cu5 125.73(18) . 2_665
P2 Cu2 Cu3 132.11(18) . .
P2 Cu2 Cu1 122.25(17) . .
Cu1 Cu2 Cu4 103.09(10) . 2_665
C15 P2 Cu2 119.1(5) . .
C15 P2 C27 101.0(7) . .
C27 P2 Cu2 114.0(5) . .
C56 P2 Cu2 114.9(6) . .
C56 P2 C15 105.3(7) . .
C56 P2 C27 100.0(7) . .
Cu6 Cu10 Cu5 53.52(8) . .
Cu6 Cu10 Cu9 52.46(8) . .
Cu6 Cu10 Cu12 93.11(10) . .
Cu11 Cu10 Cu6 84.00(10) . .
Cu11 Cu10 Cu5 55.73(9) . .
Cu11 Cu10 Cu9 99.21(11) . .
Cu11 Cu10 Cu12 57.85(9) . .
P5 Cu10 Cu6 125.7(2) . .
P5 Cu10 Cu11 136.95(19) . .
P5 Cu10 Cu5 113.7(2) . .
P5 Cu10 Cu9 123.31(18) . .
P5 Cu10 Cu12 135.5(2) . .
Cu9 Cu10 Cu5 103.15(10) . .
Cu12 Cu10 Cu5 106.61(10) . .
Cu12 Cu10 Cu9 61.08(9) . .
C79 P5 Cu10 119.5(6) . .
C79 P5 C7CA 103.6(8) . .
C64 P5 Cu10 113.6(6) . .
C64 P5 C79 101.5(8) . .
C64 P5 C7CA 101.8(9) . .
C7CA P5 Cu10 114.6(6) . .
Cu6 Cu9 Cu7 56.86(9) . .
Cu6 Cu9 Cu8 82.93(10) . .
Cu6 Cu9 Cu10 57.39(9) . .
Cu6 Cu9 Cu12 94.82(10) . .
Cu8 Cu9 Cu7 53.43(8) . .
Cu8 Cu9 Cu10 93.09(10) . .
Cu8 Cu9 Cu12 51.60(8) . .
Cu10 Cu9 Cu7 107.98(10) . .
Cu10 Cu9 Cu12 58.89(8) . .
P4 Cu9 Cu7 113.25(18) . .
P4 Cu9 Cu6 138.2(2) . .
P4 Cu9 Cu8 126.32(19) . .
P4 Cu9 Cu10 134.73(19) . .
P4 Cu9 Cu12 126.31(19) . .
Cu12 Cu9 Cu7 101.69(10) . .
C29 P4 Cu9 114.1(6) . .
C36 P4 Cu9 115.1(6) . .
C36 P4 C29 101.9(8) . .
C36 P4 C144 104.5(8) . .
C144 P4 Cu9 117.7(6) . .
C144 P4 C29 101.6(8) . .
Cu8 Cu12 Cu8 59.44(10) . 2_665
Cu8 Cu12 Cu11 86.43(10) . .
Cu8 Cu12 Cu10 97.97(11) . .
Cu8 Cu12 Cu9 110.16(10) 2_665 .
Cu8 Cu12 Cu9 57.39(9) . .
Cu11 Cu12 Cu8 54.30(8) . 2_665
Cu11 Cu12 Cu10 53.13(9) . .
Cu11 Cu12 Cu9 95.20(10) . .
Cu10 Cu12 Cu8 104.38(10) . 2_665
Cu10 Cu12 Cu9 60.04(8) . .
P6 Cu12 Cu8 114.14(18) . 2_665
P6 Cu12 Cu8 138.0(2) . .
P6 Cu12 Cu11 125.49(18) . .
P6 Cu12 Cu10 122.5(2) . .
P6 Cu12 Cu9 131.94(18) . .
C8 P6 Cu12 117.7(6) . .
C8 P6 C61 104.8(9) . .
C8 P6 C133 104.0(9) . .
C61 P6 Cu12 109.6(7) . .
C61 P6 C133 105.8(9) . .
C133 P6 Cu12 113.9(6) . .
Cu7 Cu1 Cu11 54.48(8) . 2_665
Cu7 Cu1 Cu3 52.20(8) . .
Cu7 Cu1 Cu2 92.61(10) . .
Cu5 Cu1 Cu7 84.14(10) 2_665 .
Cu5 Cu1 Cu11 56.86(8) 2_665 2_665
Cu5 Cu1 Cu3 96.98(10) 2_665 .
Cu5 Cu1 Cu2 58.27(8) 2_665 .
Cu3 Cu1 Cu11 103.52(9) . 2_665
Cu2 Cu1 Cu11 108.31(9) . 2_665
Cu2 Cu1 Cu3 58.51(8) . .
P1 Cu1 Cu7 125.05(19) . .
P1 Cu1 Cu11 114.65(18) . 2_665
P1 Cu1 Cu5 139.92(19) . 2_665
P1 Cu1 Cu3 122.22(17) . .
P1 Cu1 Cu2 134.14(19) . .
C55 P1 Cu1 118.6(5) . .
C55 P1 C153 101.8(8) . .
C145 P1 Cu1 112.7(6) . .
C145 P1 C55 105.6(8) . .
C145 P1 C153 102.4(8) . .
C153 P1 Cu1 113.9(5) . .
C16 C5 P11 121.8(8) . .
C16 C5 C42 120.0 . .
C42 C5 P11 118.0(8) . .
C49 C16 C5 120.0 . .
C16 C49 C26 120.0 . .
C49 C26 C9FA 120.0 . .
F4AA C26 C49 121.4(12) . .
F4AA C26 C9FA 118.6(12) . .
C42 C9FA C26 120.0 . .
C9FA C42 C5 120.0 . .
C123 C10 P8 116.3(9) . .
C123 C10 C72 120.0 . .
C72 C10 P8 123.6(9) . .
C10 C123 C156 120.0 . .
C105 C156 C123 120.0 . .
C156 C105 C192 120.0 . .
F12 C105 C156 122.0(13) . .
F12 C105 C192 118.0(13) . .
C72 C192 C105 120.0 . .
C192 C72 C10 120.0 . .
C1AA C11 P8 118.1(9) . .
C1AA C11 C0AA 120.0 . .
C0AA C11 P8 121.7(9) . .
C11 C1AA C57 120.0 . .
C70 C57 C1AA 120.0 . .
C57 C70 C69 120.0 . .
F4 C70 C57 121.7(13) . .
F4 C70 C69 117.5(13) . .
C0AA C69 C70 120.0 . .
C69 C0AA C11 120.0 . .
C46 C15 P2 116.1(8) . .
C46 C15 C17 120.0 . .
C17 C15 P2 123.6(8) . .
C67 C46 C15 120.0 . .
C46 C67 C1BA 120.0 . .
C43 C1BA C67 120.0 . .
F5 C1BA C67 120.3(13) . .
F5 C1BA C43 119.7(13) . .
C1BA C43 C17 120.0 . .
C43 C17 C15 120.0 . .
C115 C22 P7 117.1(9) . .
C115 C22 C9BA 120.0 . .
C9BA C22 P7 122.4(9) . .
C22 C115 C7BA 120.0 . .
C8BA C7BA C115 120.0 . .
C7BA C8BA C0CA 120.0 . .
F45 C8BA C7BA 120.8(15) . .
F45 C8BA C0CA 118.9(15) . .
C9BA C0CA C8BA 120.0 . .
C0CA C9BA C22 120.0 . .
C93 C27 P2 123.4(8) . .
C93 C27 C98 120.0 . .
C98 C27 P2 116.4(8) . .
C5DA C93 C27 120.0 . .
C5AA C5DA C93 120.0 . .
C5DA C5AA C128 120.0 . .
F16 C5AA C5DA 118.5(12) . .
F16 C5AA C128 121.4(12) . .
C98 C128 C5AA 120.0 . .
C128 C98 C27 120.0 . .
C50 C29 P4 120.0(9) . .
C50 C29 C52 120.0 . .
C52 C29 P4 119.5(9) . .
C29 C50 C191 120.0 . .
C8AA C191 C50 120.0 . .
C191 C8AA C124 120.0 . .
F27 C8AA C191 117.6(14) . .
F27 C8AA C124 122.4(14) . .
C52 C124 C8AA 120.0 . .
C124 C52 C29 120.0 . .
C176 C34 P9 123.2(9) . .
C176 C34 C150 120.0 . .
C150 C34 P9 116.6(9) . .
C34 C176 C140 120.0 . .
C176 C140 C186 120.0 . .
C136 C186 C140 120.0 . .
F46 C186 C140 117.1(13) . .
F46 C186 C136 122.9(13) . .
C150 C136 C186 120.0 . .
C136 C150 C34 120.0 . .
C48 C36 P4 117.2(10) . .
C48 C36 C1FA 120.0 . .
C1FA C36 P4 122.8(10) . .
C0FA C48 C36 120.0 . .
C9EA C0FA C48 120.0 . .
C0FA C9EA C8EA 120.0 . .
C0FA C9EA F6AA 121.7(14) . .
C8EA C9EA F6AA 118.2(14) . .
C9EA C8EA C1FA 120.0 . .
C8EA C1FA C36 120.0 . .
C80 C44 P3 117.0(9) . .
C80 C44 C91 120.0 . .
C91 C44 P3 122.6(9) . .
C2DA C80 C44 120.0 . .
C80 C2DA C122 120.0 . .
C1DA C122 C2DA 120.0 . .
F2AA C122 C2DA 119.3(14) . .
F2AA C122 C1DA 120.6(14) . .
C122 C1DA C91 120.0 . .
C1DA C91 C44 120.0 . .
C189 C51 P10 123.4(10) . .
C189 C51 C2FA 120.0 . .
C2FA C51 P10 116.5(10) . .
C51 C189 C4FA 120.0 . .
C59 C4FA C189 120.0 . .
C3FA C59 C4FA 120.0 . .
F35 C59 C4FA 119.6(16) . .
F35 C59 C3FA 119.7(16) . .
C59 C3FA C2FA 120.0 . .
C3FA C2FA C51 120.0 . .
C68 C53 P7 121.1(9) . .
C68 C53 C94 120.0 . .
C94 C53 P7 118.7(9) . .
C53 C68 C77 120.0 . .
C134 C77 C68 120.0 . .
C77 C134 C163 120.0 . .
F20 C134 C77 117.7(13) . .
F20 C134 C163 122.3(13) . .
C94 C163 C134 120.0 . .
C163 C94 C53 120.0 . .
C175 C55 P1 120.7(8) . .
C175 C55 C33 120.0 . .
C33 C55 P1 119.3(9) . .
C187 C175 C55 120.0 . .
C81 C187 C175 120.0 . .
C187 C81 C138 120.0 . .
F11 C81 C187 120.5(12) . .
F11 C81 C138 119.4(12) . .
C33 C138 C81 120.0 . .
C138 C33 C55 120.0 . .
C3DA C56 P2 121.3(9) . .
C3DA C56 C97 120.0 . .
C97 C56 P2 118.6(9) . .
C56 C3DA C132 120.0 . .
C4DA C132 C3DA 120.0 . .
C132 C4DA C83 120.0 . .
F36 C4DA C132 123.1(12) . .
F36 C4DA C83 116.9(12) . .
C4DA C83 C97 120.0 . .
C83 C97 C56 120.0 . .
C76 C62 P9 115.6(9) . .
C76 C62 C190 120.0 . .
C190 C62 P9 124.3(10) . .
C147 C76 C62 120.0 . .
C76 C147 C89 120.0 . .
C146 C89 C147 120.0 . .
F21 C89 C147 124.9(13) . .
F21 C89 C146 115.0(13) . .
C190 C146 C89 120.0 . .
C146 C190 C62 120.0 . .
C168 C74 P9 118.1(9) . .
C168 C74 C121 120.0 . .
C121 C74 P9 121.9(9) . .
C162 C168 C74 120.0 . .
C168 C162 C84 120.0 . .
C162 C84 C181 120.0 . .
F14 C84 C162 121.7(15) . .
F14 C84 C181 118.2(15) . .
C121 C181 C84 120.0 . .
C181 C121 C74 120.0 . .
C73 C75 P7 118.5(9) . .
C73 C75 C107 120.0 . .
C107 C75 P7 121.3(9) . .
C75 C73 C3AA 120.0 . .
C4EA C3AA C73 120.0 . .
C3AA C4EA C155 120.0 . .
F6 C4EA C3AA 119.9(13) . .
F6 C4EA C155 120.1(13) . .
C107 C155 C4EA 120.0 . .
C155 C107 C75 120.0 . .
C199 C79 P5 119.1(10) . .
C199 C79 C118 120.0 . .
C118 C79 P5 120.8(10) . .
C3CA C199 C79 120.0 . .
C199 C3CA C5EA 120.0 . .
C78 C5EA C3CA 120.0 . .
F2CA C5EA C3CA 118.9(16) . .
F2CA C5EA C78 121.1(16) . .
C118 C78 C5EA 120.0 . .
C78 C118 C79 120.0 . .
C154 C99 P10 121.4(10) . .
C154 C99 C54 120.0 . .
C54 C99 P10 118.5(10) . .
C99 C154 C130 120.0 . .
C2AA C130 C154 120.0 . .
C130 C2AA C103 120.0 . .
F7 C2AA C130 119.7(15) . .
F7 C2AA C103 120.2(15) . .
C54 C103 C2AA 120.0 . .
C103 C54 C99 120.0 . .
C71 C8 P6 120.1(11) . .
C71 C8 C113 120.0 . .
C113 C8 P6 119.7(11) . .
C8 C71 C117 120.0 . .
C71 C117 C5CA 120.0 . .
C117 C5CA C180 120.0 . .
F0AA C5CA C117 122.5(16) . .
F0AA C5CA C180 117.5(16) . .
C113 C180 C5CA 120.0 . .
C180 C113 C8 120.0 . .
C173 C19 P12 122.6(10) . .
C173 C19 C127 120.0 . .
C127 C19 P12 117.4(10) . .
C19 C173 C2EA 120.0 . .
C1EA C2EA C173 120.0 . .
C2EA C1EA C0EA 120.0 . .
F22 C1EA C2EA 117.9(15) . .
F22 C1EA C0EA 122.0(15) . .
C127 C0EA C1EA 120.0 . .
C0EA C127 C19 120.0 . .
C95 C61 P6 120.6(10) . .
C95 C61 C87 120.0 . .
C87 C61 P6 119.1(10) . .
C61 C95 C66 120.0 . .
C58 C66 C95 120.0 . .
C6CA C58 C66 120.0 . .
F9 C58 C66 122.2(15) . .
F9 C58 C6CA 117.6(15) . .
C58 C6CA C87 120.0 . .
C6CA C87 C61 120.0 . .
C182 C64 P5 122.3(10) . .
C182 C64 C60 120.0 . .
C60 C64 P5 117.5(10) . .
C65 C182 C64 120.0 . .
C38 C65 C182 120.0 . .
C65 C38 C1CA 120.0 . .
F8 C38 C65 119.4(15) . .
F8 C38 C1CA 120.5(15) . .
C60 C1CA C38 120.0 . .
C1CA C60 C64 120.0 . .
C144 C3BA C126 120.0 . .
C3BA C144 P4 118.7(9) . .
C188 C144 P4 121.3(9) . .
C188 C144 C3BA 120.0 . .
C144 C188 C7EA 120.0 . .
C159 C7EA C188 120.0 . .
C7EA C159 C126 120.0 . .
F3AA C159 C7EA 118.4(13) . .
F3AA C159 C126 121.5(14) . .
C159 C126 C3BA 120.0 . .
C32 C133 P6 118.4(10) . .
C32 C133 C119 120.0 . .
C119 C133 P6 121.6(10) . .
C133 C32 C88 120.0 . .
C4CA C88 C32 120.0 . .
C139 C4CA C88 120.0 . .
F42 C4CA C88 121.8(15) . .
F42 C4CA C139 118.2(15) . .
C4CA C139 C119 120.0 . .
C139 C119 C133 120.0 . .
C0BA C135 P3 117.0(9) . .
C0BA C135 C25 120.0 . .
C25 C135 P3 122.7(9) . .
C135 C0BA C82 120.0 . .
C0BA C82 C109 120.0 . .
F38 C109 C82 120.2(13) . .
F38 C109 C9AA 119.7(13) . .
C82 C109 C9AA 120.0 . .
C109 C9AA C25 120.0 . .
C9AA C25 C135 120.0 . .
C198 C137 P10 114.9(11) . .
C198 C137 C92 120.0 . .
C92 C137 P10 125.0(11) . .
C137 C198 C172 120.0 . .
C198 C172 C63 120.0 . .
C172 C63 C4GA 120.0 . .
F13 C63 C172 119.8(16) . .
F13 C63 C4GA 120.1(16) . .
C92 C4GA C63 120.0 . .
C4GA C92 C137 120.0 . .
C116 C145 P1 117.1(10) . .
C116 C145 C148 120.0 . .
C148 C145 P1 122.8(10) . .
C2BA C116 C145 120.0 . .
C116 C2BA C112 120.0 . .
F55 C112 C2BA 118.0(14) . .
F55 C112 C129 121.9(14) . .
C129 C112 C2BA 120.0 . .
C112 C129 C148 120.0 . .
C129 C148 C145 120.0 . .
C110 C153 P1 118.0(9) . .
C110 C153 C104 120.0 . .
C104 C153 P1 121.4(9) . .
C114 C110 C153 120.0 . .
C7AA C114 C110 120.0 . .
F58 C7AA C114 124.8(14) . .
F58 C7AA C6AA 114.9(14) . .
C114 C7AA C6AA 120.0 . .
C104 C6AA C7AA 120.0 . .
C6AA C104 C153 120.0 . .
C141 C174 P12 119.1(9) . .
C141 C174 C111 120.0 . .
C111 C174 P12 120.8(9) . .
C3EA C141 C174 120.0 . .
C177 C3EA C141 120.0 . .
C3EA C177 C169 120.0 . .
F15 C177 C3EA 119.6(16) . .
F15 C177 C169 120.4(16) . .
C177 C169 C111 120.0 . .
C169 C111 C174 120.0 . .
C4AA C183 P12 118.6(9) . .
C4AA C183 C184 120.0 . .
C184 C183 P12 121.2(9) . .
C183 C4AA C131 120.0 . .
C142 C131 C4AA 120.0 . .
C131 C142 C9DA 120.0 . .
F18 C142 C131 119.1(13) . .
F18 C142 C9DA 120.8(13) . .
C184 C9DA C142 120.0 . .
C9DA C184 C183 120.0 . .
C8CA C7CA P5 124.1(10) . .
C8CA C7CA C9CA 120.0 . .
C9CA C7CA P5 115.8(10) . .
C6EA C8CA C7CA 120.0 . .
C8CA C6EA C2CA 120.0 . .
C0DA C2CA C6EA 120.0 . .
F1AA C2CA C6EA 118.0(14) . .
F1AA C2CA C0DA 121.9(14) . .
C9CA C0DA C2CA 120.0 . .
C0DA C9CA C7CA 120.0 . .
C5BA C102 C90 120.0 . .
C6BA C5BA C102 120.0 . .
F47 C6BA C5BA 122.3(14) . .
F47 C6BA C4BA 117.7(14) . .
C4BA C6BA C5BA 120.0 . .
C6BA C4BA C166 120.0 . .
C4BA C166 C90 120.0 . .
C102 C90 P8 118.7(10) . .
C166 C90 P8 121.3(10) . .
C166 C90 C102 120.0 . .
C6DA C23 P3 121.2(9) . .
C6DA C23 C7DA 120.0 . .
C7DA C23 P3 118.6(9) . .
C6GA C6DA C23 120.0 . .
C35 C6GA C6DA 120.0 . .
C6GA C35 C41 120.0 . .
F30 C35 C6GA 118.7(14) . .
F30 C35 C41 121.3(14) . .
C35 C41 C7DA 120.0 . .
C41 C7DA C23 120.0 . .
C5FA C12 P11 117.6(9) . .
C5FA C12 C6FA 120.0 . .
C6FA C12 P11 122.0(9) . .
C5GA C5FA C12 120.0 . .
C8FA C5GA C5FA 120.0 . .
F5AA C8FA C5GA 116.3(14) . .
F5AA C8FA C7FA 123.6(14) . .
C7FA C8FA C5GA 120.0 . .
C8FA C7FA C6FA 120.0 . .
C7FA C6FA C12 120.0 . .
C47 C0GA P11 123.0(8) . .
C47 C0GA C1GA 120.0 . .
C1GA C0GA P11 116.8(8) . .
C31 C47 C0GA 120.0 . .
C47 C31 C3GA 120.0 . .
C2GA C3GA C31 120.0 . .
F37 C3GA C31 121.9(13) . .
F37 C3GA C2GA 117.6(13) . .
C1GA C2GA C3GA 120.0 . .
C2GA C1GA C0GA 120.0 . .

loop_
_geom_bond_atom_site_label_1
_geom_bond_atom_site_label_2
_geom_bond_distance
_geom_bond_site_symmetry_2
Au2 Cu15 2.720(2) .
Au2 Cu15 2.720(2) 2_575
Au2 Cu20 2.729(2) .
Au2 Cu20 2.729(2) 2_575
Au2 Cu21 2.699(2) 2_575
Au2 Cu21 2.699(2) .
Au2 Cu16 2.741(2) 2_575
Au2 Cu16 2.741(2) .
Au2 Cu19 2.721(2) .
Au2 Cu19 2.721(2) 2_575
Au2 Cu18 2.722(2) 2_575
Au2 Cu18 2.722(2) .
Cu15 Cu15 2.640(4) 2_575
Cu15 Cu20 2.521(3) .
Cu15 Cu16 2.506(3) 2_575
Cu15 Cu14 2.428(3) 2_575
Cu15 Cu14 2.907(3) .
Cu15 Cu17 2.601(3) .
Cu20 Cu16 2.524(3) 2_575
Cu20 Cu19 2.595(3) .
Cu20 Cu17 2.983(3) .
Cu20 Cu24 2.432(3) .
Cu20 Cu22 2.600(3) .
Cu21 Cu21 2.599(4) 2_575
Cu21 Cu19 2.532(3) 2_575
Cu21 Cu18 2.519(3) 2_575
Cu21 Cu23 3.015(3) .
Cu21 Cu23 2.433(3) 2_575
Cu21 Cu24 2.611(3) 2_575
Cu16 Cu15 2.506(3) 2_575
Cu16 Cu20 2.524(3) 2_575
Cu16 Cu18 2.596(3) .
Cu16 Cu14 2.599(3) 2_575
Cu16 Cu22 2.919(3) 2_575
Cu16 Cu13 2.438(3) 2_575
Cu19 Cu21 2.532(3) 2_575
Cu19 Cu18 2.525(3) .
Cu19 Cu17 2.421(3) .
Cu19 Cu24 3.023(3) .
Cu19 Cu13 2.607(3) 2_575
Cu18 Cu21 2.519(3) 2_575
Cu18 Cu23 2.608(3) 2_575
Cu18 Cu22 2.427(3) 2_575
Cu18 Cu13 2.983(3) 2_575
Au1 Cu4 2.703(2) 2_665
Au1 Cu4 2.703(2) .
Au1 Cu7 2.747(2) .
Au1 Cu7 2.747(2) 2_665
Au1 Cu6 2.722(2) 2_665
Au1 Cu6 2.722(2) .
Au1 Cu8 2.719(2) .
Au1 Cu8 2.719(2) 2_665
Au1 Cu11 2.747(2) 2_665
Au1 Cu11 2.747(2) .
Au1 Cu5 2.729(2) .
Au1 Cu5 2.729(2) 2_665
Cu4 Cu4 2.596(4) 2_665
Cu4 Cu6 2.526(3) .
Cu4 Cu5 2.520(3) .
Cu4 Cu3 2.597(3) .
Cu4 Cu2 2.975(3) 2_665
Cu4 Cu2 2.438(3) .
Cu7 Cu6 2.602(3) .
Cu7 Cu8 2.514(3) .
Cu7 Cu11 2.534(3) 2_665
Cu7 Cu3 2.430(3) .
Cu7 Cu9 2.948(4) .
Cu7 Cu1 2.583(3) .
Cu6 Cu5 2.533(3) .
Cu6 Cu3 2.981(3) .
Cu6 Cu10 2.588(3) .
Cu6 Cu9 2.436(3) .
Cu8 Cu8 2.654(4) 2_665
Cu8 Cu11 2.506(3) 2_665
Cu8 Cu9 2.600(3) .
Cu8 Cu12 2.875(3) 2_665
Cu8 Cu12 2.419(3) .
Cu11 Cu7 2.534(3) 2_665
Cu11 Cu8 2.506(3) 2_665
Cu11 Cu5 2.582(3) .
Cu11 Cu10 2.446(3) .
Cu11 Cu12 2.589(3) .
Cu11 Cu1 2.915(3) 2_665
Cu5 Cu2 2.600(3) 2_665
Cu5 Cu10 2.983(4) .
Cu5 Cu1 2.434(3) 2_665
Cu14 Cu15 2.428(3) 2_575
Cu14 Cu16 2.599(3) 2_575
Cu14 P11 2.259(6) .
Cu14 Cu17 2.885(3) 2_575
Cu14 Cu13 2.859(4) .
P11 C5 1.844(12) .
P11 C12 1.802(13) .
P11 C0GA 1.835(11) .
Cu17 Cu14 2.885(3) 2_575
Cu17 P12 2.275(5) .
Cu17 Cu13 2.881(3) 2_575
P12 C19 1.822(13) .
P12 C174 1.831(13) .
P12 C183 1.837(12) .
Cu23 Cu21 2.433(3) 2_575
Cu23 Cu18 2.608(3) 2_575
Cu23 P8 2.251(6) .
Cu23 Cu24 2.791(4) .
Cu23 Cu22 2.837(3) .
P8 C10 1.831(13) .
P8 C11 1.807(13) .
P8 C90 1.818(12) .
Cu24 Cu21 2.611(3) 2_575
Cu24 P7 2.270(6) .
Cu24 Cu22 2.902(3) .
P7 C22 1.793(13) .
P7 C53 1.875(12) .
P7 C75 1.815(12) .
Cu22 Cu16 2.918(3) 2_575
Cu22 Cu18 2.427(3) 2_575
Cu22 P9 2.276(5) .
P9 C34 1.838(13) .
P9 C62 1.814(12) .
P9 C74 1.802(13) .
Cu13 Cu16 2.438(3) 2_575
Cu13 Cu19 2.608(3) 2_575
Cu13 Cu18 2.983(3) 2_575
Cu13 Cu17 2.881(3) 2_575
Cu13 P10 2.280(6) .
P10 C51 1.858(12) .
P10 C99 1.870(14) .
P10 C137 1.814(14) .
Cu3 P3 2.271(6) .
Cu3 Cu2 2.813(3) .
Cu3 Cu1 2.902(3) .
P3 C44 1.802(11) .
P3 C135 1.834(12) .
P3 C23 1.847(13) .
Cu2 Cu4 2.975(3) 2_665
Cu2 Cu5 2.600(3) 2_665
Cu2 P2 2.237(6) .
Cu2 Cu1 2.852(3) .
P2 C15 1.829(12) .
P2 C27 1.860(11) .
P2 C56 1.791(11) .
Cu10 P5 2.271(6) .
Cu10 Cu9 2.889(3) .
Cu10 Cu12 2.855(4) .
P5 C79 1.846(12) .
P5 C64 1.814(14) .
P5 C7CA 1.855(13) .
Cu9 P4 2.283(6) .
Cu9 Cu12 2.919(3) .
P4 C29 1.862(12) .
P4 C36 1.801(13) .
P4 C144 1.853(12) .
Cu12 Cu8 2.875(3) 2_665
Cu12 P6 2.287(6) .
P6 C8 1.806(14) .
P6 C61 1.819(14) .
P6 C133 1.856(13) .
Cu1 Cu11 2.915(3) 2_665
Cu1 Cu5 2.434(3) 2_665
Cu1 P1 2.275(5) .
P1 C55 1.844(12) .
P1 C145 1.814(12) .
P1 C153 1.885(13) .
C5 C16 1.3900 .
C5 C42 1.3900 .
C16 C49 1.3900 .
C49 C26 1.3900 .
C26 C9FA 1.3900 .
C26 F4AA 1.320(17) .
C9FA C42 1.3900 .
C10 C123 1.3900 .
C10 C72 1.3900 .
C123 C156 1.3900 .
C156 C105 1.3900 .
C105 C192 1.3900 .
C105 F12 1.345(18) .
C192 C72 1.3900 .
C11 C1AA 1.3900 .
C11 C0AA 1.3900 .
C1AA C57 1.3900 .
C57 C70 1.3900 .
C70 C69 1.3900 .
C70 F4 1.229(16) .
C69 C0AA 1.3900 .
C15 C46 1.3900 .
C15 C17 1.3900 .
C46 C67 1.3900 .
C67 C1BA 1.3900 .
C1BA C43 1.3900 .
C1BA F5 1.344(17) .
C43 C17 1.3900 .
C22 C115 1.3900 .
C22 C9BA 1.3900 .
C115 C7BA 1.3900 .
C7BA C8BA 1.3900 .
C8BA C0CA 1.3900 .
C8BA F45 1.35(2) .
C0CA C9BA 1.3900 .
C27 C93 1.3900 .
C27 C98 1.3900 .
C93 C5DA 1.3900 .
C5DA C5AA 1.3900 .
C5AA C128 1.3900 .
C5AA F16 1.291(16) .
C128 C98 1.3900 .
C29 C50 1.3900 .
C29 C52 1.3900 .
C50 C191 1.3900 .
C191 C8AA 1.3900 .
C8AA C124 1.3900 .
C8AA F27 1.304(18) .
C124 C52 1.3900 .
C34 C176 1.3900 .
C34 C150 1.3900 .
C176 C140 1.3900 .
C140 C186 1.3900 .
C186 C136 1.3900 .
C186 F46 1.280(18) .
C136 C150 1.3900 .
C36 C48 1.3900 .
C36 C1FA 1.3900 .
C48 C0FA 1.3900 .
C0FA C9EA 1.3900 .
C9EA C8EA 1.3900 .
C9EA F6AA 1.392(18) .
C8EA C1FA 1.3900 .
C44 C80 1.3900 .
C44 C91 1.3900 .
C80 C2DA 1.3900 .
C2DA C122 1.3900 .
C122 C1DA 1.3900 .
C122 F2AA 1.322(17) .
C1DA C91 1.3900 .
C51 C189 1.3900 .
C51 C2FA 1.3900 .
C189 C4FA 1.3900 .
C4FA C59 1.3900 .
C59 C3FA 1.3900 .
C59 F35 1.326(18) .
C3FA C2FA 1.3900 .
C53 C68 1.3900 .
C53 C94 1.3900 .
C68 C77 1.3900 .
C77 C134 1.3900 .
C134 C163 1.3900 .
C134 F20 1.318(17) .
C163 C94 1.3900 .
C55 C175 1.3900 .
C55 C33 1.3900 .
C175 C187 1.3900 .
C187 C81 1.3900 .
C81 C138 1.3900 .
C81 F11 1.311(17) .
C138 C33 1.3900 .
C56 C3DA 1.3900 .
C56 C97 1.3900 .
C3DA C132 1.3900 .
C132 C4DA 1.3900 .
C4DA C83 1.3900 .
C4DA F36 1.368(15) .
C83 C97 1.3900 .
C62 C76 1.3900 .
C62 C190 1.3900 .
C76 C147 1.3900 .
C147 C89 1.3900 .
C89 C146 1.3900 .
C89 F21 1.341(17) .
C146 C190 1.3900 .
C74 C168 1.3900 .
C74 C121 1.3900 .
C168 C162 1.3900 .
C162 C84 1.3900 .
C84 C181 1.3900 .
C84 F14 1.32(2) .
C181 C121 1.3900 .
C75 C73 1.3900 .
C75 C107 1.3900 .
C73 C3AA 1.3900 .
C3AA C4EA 1.3900 .
C4EA C155 1.3900 .
C4EA F6 1.370(17) .
C155 C107 1.3900 .
C79 C199 1.3900 .
C79 C118 1.3900 .
C199 C3CA 1.3900 .
C3CA C5EA 1.3900 .
C5EA C78 1.3900 .
C5EA F2CA 1.270(18) .
C78 C118 1.3900 .
C99 C154 1.3900 .
C99 C54 1.3900 .
C154 C130 1.3900 .
C130 C2AA 1.3900 .
C2AA C103 1.3900 .
C2AA F7 1.321(18) .
C103 C54 1.3900 .
C8 C71 1.3900 .
C8 C113 1.3900 .
C71 C117 1.3900 .
C117 C5CA 1.3900 .
C5CA C180 1.3900 .
C5CA F0AA 1.205(19) .
C180 C113 1.3900 .
C19 C173 1.3900 .
C19 C127 1.3900 .
C173 C2EA 1.3900 .
C2EA C1EA 1.3900 .
C1EA C0EA 1.3900 .
C1EA F22 1.325(18) .
C0EA C127 1.3900 .
F38 C109 1.332(17) .
F55 C112 1.318(17) .
F58 C7AA 1.271(18) .
C61 C95 1.3900 .
C61 C87 1.3900 .
C95 C66 1.3900 .
C66 C58 1.3900 .
C58 C6CA 1.3900 .
C58 F9 1.331(19) .
C6CA C87 1.3900 .
C64 C182 1.3900 .
C64 C60 1.3900 .
C182 C65 1.3900 .
C65 C38 1.3900 .
C38 C1CA 1.3900 .
C38 F8 1.335(19) .
C1CA C60 1.3900 .
C3BA C144 1.3900 .
C3BA C126 1.3900 .
C144 C188 1.3900 .
C188 C7EA 1.3900 .
C7EA C159 1.3900 .
C159 C126 1.3900 .
C159 F3AA 1.268(16) .
C133 C32 1.3900 .
C133 C119 1.3900 .
C32 C88 1.3900 .
C88 C4CA 1.3900 .
C4CA C139 1.3900 .
C4CA F42 1.363(18) .
C139 C119 1.3900 .
C135 C0BA 1.3900 .
C135 C25 1.3900 .
C0BA C82 1.3900 .
C82 C109 1.3900 .
C109 C9AA 1.3900 .
C9AA C25 1.3900 .
C137 C198 1.3900 .
C137 C92 1.3900 .
C198 C172 1.3900 .
C172 C63 1.3900 .
C63 C4GA 1.3900 .
C63 F13 1.344(19) .
C4GA C92 1.3900 .
C145 C116 1.3900 .
C145 C148 1.3900 .
C116 C2BA 1.3900 .
C2BA C112 1.3900 .
C112 C129 1.3900 .
C129 C148 1.3900 .
C153 C110 1.3900 .
C153 C104 1.3900 .
C110 C114 1.3900 .
C114 C7AA 1.3900 .
C7AA C6AA 1.3900 .
C6AA C104 1.3900 .
C174 C141 1.3900 .
C174 C111 1.3900 .
C141 C3EA 1.3900 .
C3EA C177 1.3900 .
C177 C169 1.3900 .
C177 F15 1.266(19) .
C169 C111 1.3900 .
C183 C4AA 1.3900 .
C183 C184 1.3900 .
C4AA C131 1.3900 .
C131 C142 1.3900 .
C142 C9DA 1.3900 .
C142 F18 1.291(16) .
C9DA C184 1.3900 .
C7CA C8CA 1.3900 .
C7CA C9CA 1.3900 .
C8CA C6EA 1.3900 .
C6EA C2CA 1.3900 .
C2CA C0DA 1.3900 .
C2CA F1AA 1.356(19) .
C0DA C9CA 1.3900 .
F47 C6BA 1.367(17) .
C102 C5BA 1.3900 .
C102 C90 1.3900 .
C5BA C6BA 1.3900 .
C6BA C4BA 1.3900 .
C4BA C166 1.3900 .
C166 C90 1.3900 .
C23 C6DA 1.3900 .
C23 C7DA 1.3900 .
C6DA C6GA 1.3900 .
C6GA C35 1.3900 .
C35 C41 1.3900 .
C35 F30 1.246(18) .
C41 C7DA 1.3900 .
F5AA C8FA 1.325(18) .
C12 C5FA 1.3900 .
C12 C6FA 1.3900 .
C5FA C5GA 1.3900 .
C5GA C8FA 1.3900 .
C8FA C7FA 1.3900 .
C7FA C6FA 1.3900 .
C0GA C47 1.3900 .
C0GA C1GA 1.3900 .
C47 C31 1.3900 .
C31 C3GA 1.3900 .
C3GA C2GA 1.3900 .
C3GA F37 1.322(16) .
C2GA C1GA 1.3900 .

loop_
_geom_torsion_atom_site_label_1
_geom_torsion_atom_site_label_2
_geom_torsion_atom_site_label_3
_geom_torsion_atom_site_label_4
_geom_torsion
Cu14 P11 C5 C16 -177.4(7)
Cu14 P11 C5 C42 7.3(10)
Cu14 P11 C12 C5FA 73.6(10)
Cu14 P11 C12 C6FA -99.5(10)
Cu14 P11 C0GA C47 165.9(7)
Cu14 P11 C0GA C1GA -18.6(10)
P11 C5 C16 C49 -175.2(11)
P11 C5 C42 C9FA 175.4(11)
P11 C12 C5FA C5GA -173.2(14)
P11 C12 C6FA C7FA 172.9(14)
P11 C0GA C47 C31 175.3(13)
P11 C0GA C1GA C2GA -175.6(12)
Cu17 P12 C19 C173 122.3(8)
Cu17 P12 C19 C127 -61.0(9)
Cu17 P12 C174 C141 0.0(11)
Cu17 P12 C174 C111 177.1(7)
Cu17 P12 C183 C4AA -32.0(10)
Cu17 P12 C183 C184 153.8(7)
P12 C19 C173 C2EA 176.6(12)
P12 C19 C127 C0EA -176.8(11)
P12 C174 C141 C3EA 177.2(12)
P12 C174 C111 C169 -177.1(12)
P12 C183 C4AA C131 -174.3(12)
P12 C183 C184 C9DA 174.1(12)
Cu23 P8 C10 C123 -25.8(10)
Cu23 P8 C10 C72 157.9(8)
Cu23 P8 C11 C1AA 6.5(11)
Cu23 P8 C11 C0AA -178.7(7)
Cu23 P8 C90 C102 -74.7(10)
Cu23 P8 C90 C166 104.4(10)
P8 C10 C123 C156 -176.4(12)
P8 C10 C72 C192 176.1(13)
P8 C11 C1AA C57 174.9(12)
P8 C11 C0AA C69 -174.7(13)
Cu24 P7 C22 C115 -71.7(10)
Cu24 P7 C22 C9BA 100.2(9)
Cu24 P7 C53 C68 156.9(8)
Cu24 P7 C53 C94 -28.4(10)
Cu24 P7 C75 C73 3.6(11)
Cu24 P7 C75 C107 178.4(7)
P7 C22 C115 C7BA 172.1(12)
P7 C22 C9BA C0CA -171.6(13)
P7 C53 C68 C77 174.6(13)
P7 C53 C94 C163 -174.7(12)
P7 C75 C73 C3AA 174.9(11)
P7 C75 C107 C155 -174.8(12)
Cu22 P9 C34 C176 149.5(8)
Cu22 P9 C34 C150 -36.3(10)
Cu22 P9 C62 C76 -61.1(10)
Cu22 P9 C62 C190 114.6(9)
Cu22 P9 C74 C168 -15.1(12)
Cu22 P9 C74 C121 165.8(7)
P9 C34 C176 C140 174.0(13)
P9 C34 C150 C136 -174.4(12)
P9 C62 C76 C147 175.9(12)
P9 C62 C190 C146 -175.6(13)
P9 C74 C168 C162 -179.1(13)
P9 C74 C121 C181 179.1(13)
Cu13 P10 C51 C189 164.3(8)
Cu13 P10 C51 C2FA -19.4(12)
Cu13 P10 C99 C154 152.0(7)
Cu13 P10 C99 C54 -30.8(9)
Cu13 P10 C137 C198 -54.6(11)
Cu13 P10 C137 C92 129.2(10)
P10 C51 C189 C4FA 176.1(14)
P10 C51 C2FA C3FA -176.4(13)
P10 C99 C154 C130 177.2(12)
P10 C99 C54 C103 -177.2(12)
P10 C137 C198 C172 -176.5(14)
P10 C137 C92 C4GA 176.1(16)
Cu3 P3 C44 C80 -10.4(11)
Cu3 P3 C44 C91 176.5(7)
Cu3 P3 C135 C0BA 25.8(10)
Cu3 P3 C135 C25 -160.2(7)
Cu3 P3 C23 C6DA -96.9(9)
Cu3 P3 C23 C7DA 77.4(9)
P3 C44 C80 C2DA -173.3(12)
P3 C44 C91 C1DA 172.9(12)
P3 C135 C0BA C82 174.1(12)
P3 C135 C25 C9AA -173.8(12)
P3 C23 C6DA C6GA 174.2(13)
P3 C23 C7DA C41 -174.4(12)
Cu2 P2 C15 C46 -7.9(9)
Cu2 P2 C15 C17 178.5(6)
Cu2 P2 C27 C93 -158.0(7)
Cu2 P2 C27 C98 27.7(10)
Cu2 P2 C56 C3DA -105.9(9)
Cu2 P2 C56 C97 70.3(10)
P2 C15 C46 C67 -173.9(11)
P2 C15 C17 C43 173.4(11)
P2 C27 C93 C5DA -174.2(12)
P2 C27 C98 C128 174.6(11)
P2 C56 C3DA C132 176.1(14)
P2 C56 C97 C83 -176.3(13)
Cu10 P5 C79 C199 4.0(12)
Cu10 P5 C79 C118 -172.2(8)
Cu10 P5 C64 C182 -153.6(7)
Cu10 P5 C64 C60 32.0(9)
Cu10 P5 C7CA C8CA -126.6(10)
Cu10 P5 C7CA C9CA 57.1(10)
P5 C79 C199 C3CA -176.2(13)
P5 C79 C118 C78 176.2(14)
P5 C64 C182 C65 -174.2(11)
P5 C64 C60 C1CA 174.5(11)
P5 C7CA C8CA C6EA -176.2(15)
P5 C7CA C9CA C0DA 176.5(14)
Cu9 P4 C29 C50 -154.5(7)
Cu9 P4 C29 C52 33.8(10)
Cu9 P4 C36 C48 66.2(9)
Cu9 P4 C36 C1FA -114.2(9)
Cu9 P4 C144 C3BA -3.2(11)
Cu9 P4 C144 C188 179.6(7)
P4 C29 C50 C191 -171.6(12)
P4 C29 C52 C124 171.7(12)
P4 C36 C48 C0FA 179.6(12)
P4 C36 C1FA C8EA -179.6(12)
P4 C144 C188 C7EA 177.2(13)
Cu12 P6 C8 C71 -178.8(8)
Cu12 P6 C8 C113 -3.7(12)
Cu12 P6 C61 C95 91.2(10)
Cu12 P6 C61 C87 -82.3(10)
Cu12 P6 C133 C32 20.8(13)
Cu12 P6 C133 C119 -161.5(9)
P6 C8 C71 C117 175.0(15)
P6 C8 C113 C180 -175.1(15)
P6 C61 C95 C66 -173.4(14)
P6 C61 C87 C6CA 173.5(14)
P6 C133 C32 C88 177.7(15)
P6 C133 C119 C139 -177.7(16)
Cu1 P1 C55 C175 178.1(7)
Cu1 P1 C55 C33 -2.1(11)
Cu1 P1 C145 C116 70.0(9)
Cu1 P1 C145 C148 -106.4(9)
Cu1 P1 C153 C110 30.9(10)
Cu1 P1 C153 C104 -157.9(7)
P1 C55 C175 C187 179.8(13)
P1 C55 C33 C138 -179.8(13)
P1 C145 C116 C2BA -176.5(11)
P1 C145 C148 C129 176.3(12)
P1 C153 C110 C114 171.3(12)
P1 C153 C104 C6AA -171.0(13)
C5 P11 C12 C5FA -54.9(11)
C5 P11 C12 C6FA 132.0(10)
C5 P11 C0GA C47 -65.6(11)
C5 P11 C0GA C1GA 109.9(9)
C5 C16 C49 C26 0.0
C16 C5 C42 C9FA 0.0
C16 C49 C26 C9FA 0.0
C16 C49 C26 F4AA 179.7(16)
C49 C26 C9FA C42 0.0
C26 C9FA C42 C5 0.0
C42 C5 C16 C49 0.0
C10 P8 C11 C1AA -116.9(9)
C10 P8 C11 C0AA 57.9(11)
C10 P8 C90 C102 47.8(12)
C10 P8 C90 C166 -133.1(10)
C10 C123 C156 C105 0.0
C123 C10 C72 C192 0.0
C123 C156 C105 C192 0.0
C123 C156 C105 F12 177.2(17)
C156 C105 C192 C72 0.0
C105 C192 C72 C10 0.0
C72 C10 C123 C156 0.0
C11 P8 C10 C123 101.3(10)
C11 P8 C10 C72 -74.9(11)
C11 P8 C90 C102 153.3(10)
C11 P8 C90 C166 -27.6(12)
C11 C1AA C57 C70 0.0
C1AA C11 C0AA C69 0.0
C1AA C57 C70 C69 0.0
C1AA C57 C70 F4 -169.6(19)
C57 C70 C69 C0AA 0.0
C70 C69 C0AA C11 0.0
C0AA C11 C1AA C57 0.0
C15 P2 C27 C93 73.1(10)
C15 P2 C27 C98 -101.2(9)
C15 P2 C56 C3DA 27.1(12)
C15 P2 C56 C97 -156.7(9)
C15 C46 C67 C1BA 0.0
C46 C15 C17 C43 0.0
C46 C67 C1BA C43 0.0
C46 C67 C1BA F5 179.8(15)
C67 C1BA C43 C17 0.0
C1BA C43 C17 C15 0.0
C17 C15 C46 C67 0.0
C22 P7 C53 C68 29.5(11)
C22 P7 C53 C94 -155.9(9)
C22 P7 C75 C73 135.4(9)
C22 P7 C75 C107 -49.8(11)
C22 C115 C7BA C8BA 0.0
C115 C22 C9BA C0CA 0.0
C115 C7BA C8BA C0CA 0.0
C115 C7BA C8BA F45 174(2)
C7BA C8BA C0CA C9BA 0.0
C8BA C0CA C9BA C22 0.0
C9BA C22 C115 C7BA 0.0
C27 P2 C15 C46 117.7(8)
C27 P2 C15 C17 -55.9(10)
C27 P2 C56 C3DA 131.6(10)
C27 P2 C56 C97 -52.2(11)
C27 C93 C5DA C5AA 0.0
C93 C27 C98 C128 0.0
C93 C5DA C5AA C128 0.0
C93 C5DA C5AA F16 -176.0(17)
C5DA C5AA C128 C98 0.0
C5AA C128 C98 C27 0.0
C98 C27 C93 C5DA 0.0
C29 P4 C36 C48 -57.7(10)
C29 P4 C36 C1FA 121.9(10)
C29 P4 C144 C3BA 122.1(9)
C29 P4 C144 C188 -55.1(11)
C29 C50 C191 C8AA 0.0
C50 C29 C52 C124 0.0
C50 C191 C8AA C124 0.0
C50 C191 C8AA F27 -177.0(18)
C191 C8AA C124 C52 0.0
C8AA C124 C52 C29 0.0
C52 C29 C50 C191 0.0
C34 P9 C62 C76 61.1(10)
C34 P9 C62 C190 -123.2(10)
C34 P9 C74 C168 -141.2(10)
C34 P9 C74 C121 39.7(11)
C34 C176 C140 C186 0.0
C176 C34 C150 C136 0.0
C176 C140 C186 C136 0.0
C176 C140 C186 F46 179.5(19)
C140 C186 C136 C150 0.0
C186 C136 C150 C34 0.0
C150 C34 C176 C140 0.0
C36 P4 C29 C50 -29.9(11)
C36 P4 C29 C52 158.4(10)
C36 P4 C144 C3BA -132.2(9)
C36 P4 C144 C188 50.6(11)
C36 C48 C0FA C9EA 0.0
C48 C36 C1FA C8EA 0.0
C48 C0FA C9EA C8EA 0.0
C48 C0FA C9EA F6AA -176.8(17)
C0FA C9EA C8EA C1FA 0.0
C9EA C8EA C1FA C36 0.0
C1FA C36 C48 C0FA 0.0
C44 P3 C135 C0BA -104.3(9)
C44 P3 C135 C25 69.6(11)
C44 P3 C23 C6DA 35.4(11)
C44 P3 C23 C7DA -150.3(9)
C44 C80 C2DA C122 0.0
C80 C44 C91 C1DA 0.0
C80 C2DA C122 C1DA 0.0
C80 C2DA C122 F2AA -175.9(18)
C2DA C122 C1DA C91 0.0
C122 C1DA C91 C44 0.0
C91 C44 C80 C2DA 0.0
C51 P10 C99 C154 -78.1(10)
C51 P10 C99 C54 99.1(10)
C51 P10 C137 C198 172.3(10)
C51 P10 C137 C92 -4.0(14)
C51 C189 C4FA C59 0.0
C189 C51 C2FA C3FA 0.0
C189 C4FA C59 C3FA 0.0
C189 C4FA C59 F35 171(2)
C4FA C59 C3FA C2FA 0.0
C59 C3FA C2FA C51 0.0
C2FA C51 C189 C4FA 0.0
C53 P7 C22 C115 51.7(10)
C53 P7 C22 C9BA -136.5(10)
C53 P7 C75 C73 -119.4(9)
C53 P7 C75 C107 55.5(10)
C53 C68 C77 C134 0.0
C68 C53 C94 C163 0.0
C68 C77 C134 C163 0.0
C68 C77 C134 F20 178.0(17)
C77 C134 C163 C94 0.0
C134 C163 C94 C53 0.0
C94 C53 C68 C77 0.0
C55 P1 C145 C116 -159.0(9)
C55 P1 C145 C148 24.6(11)
C55 P1 C153 C110 -98.0(10)
C55 P1 C153 C104 73.2(10)
C55 C175 C187 C81 0.0
C175 C55 C33 C138 0.0
C175 C187 C81 C138 0.0
C175 C187 C81 F11 -178.5(18)
C187 C81 C138 C33 0.0
C81 C138 C33 C55 0.0
C33 C55 C175 C187 0.0
C56 P2 C15 C46 -138.6(8)
C56 P2 C15 C17 47.8(11)
C56 P2 C27 C93 -34.8(11)
C56 P2 C27 C98 150.9(9)
C56 C3DA C132 C4DA 0.0
C3DA C56 C97 C83 0.0
C3DA C132 C4DA C83 0.0
C3DA C132 C4DA F36 179.8(18)
C132 C4DA C83 C97 0.0
C4DA C83 C97 C56 0.0
C97 C56 C3DA C132 0.0
C62 P9 C34 C176 27.6(11)
C62 P9 C34 C150 -158.2(9)
C62 P9 C74 C168 113.8(10)
C62 P9 C74 C121 -65.3(11)
C62 C76 C147 C89 0.0
C76 C62 C190 C146 0.0
C76 C147 C89 C146 0.0
C76 C147 C89 F21 -176.3(18)
C147 C89 C146 C190 0.0
C89 C146 C190 C62 0.0
C190 C62 C76 C147 0.0
C74 P9 C34 C176 -79.5(11)
C74 P9 C34 C150 94.7(9)
C74 P9 C62 C76 165.3(9)
C74 P9 C62 C190 -18.9(12)
C74 C168 C162 C84 0.0
C168 C74 C121 C181 0.0
C168 C162 C84 C181 0.0
C168 C162 C84 F14 -179(2)
C162 C84 C181 C121 0.0
C84 C181 C121 C74 0.0
C121 C74 C168 C162 0.0
C75 P7 C22 C115 156.0(9)
C75 P7 C22 C9BA -32.1(11)
C75 P7 C53 C68 -75.4(11)
C75 P7 C53 C94 99.2(10)
C75 C73 C3AA C4EA 0.0
C73 C75 C107 C155 0.0
C73 C3AA C4EA C155 0.0
C73 C3AA C4EA F6 -179.5(16)
C3AA C4EA C155 C107 0.0
C4EA C155 C107 C75 0.0
C107 C75 C73 C3AA 0.0
C79 P5 C64 C182 76.8(10)
C79 P5 C64 C60 -97.6(9)
C79 P5 C7CA C8CA 5.3(13)
C79 P5 C7CA C9CA -171.1(10)
C79 C199 C3CA C5EA 0.0
C199 C79 C118 C78 0.0
C199 C3CA C5EA C78 0.0
C199 C3CA C5EA F2CA 180(2)
C3CA C5EA C78 C118 0.0
C5EA C78 C118 C79 0.0
C118 C79 C199 C3CA 0.0
C99 P10 C51 C189 40.7(12)
C99 P10 C51 C2FA -143.0(10)
C99 P10 C137 C198 67.0(11)
C99 P10 C137 C92 -109.3(12)
C99 C154 C130 C2AA 0.0
C154 C99 C54 C103 0.0
C154 C130 C2AA C103 0.0
C154 C130 C2AA F7 176.2(17)
C130 C2AA C103 C54 0.0
C2AA C103 C54 C99 0.0
C54 C99 C154 C130 0.0
F4 C70 C69 C0AA 170.1(17)
F5 C1BA C43 C17 -179.8(15)
C8 P6 C61 C95 -141.6(11)
C8 P6 C61 C87 44.9(12)
C8 P6 C133 C32 -108.6(12)
C8 P6 C133 C119 69.1(13)
C8 C71 C117 C5CA 0.0
C71 C8 C113 C180 0.0
C71 C117 C5CA C180 0.0
C71 C117 C5CA F0AA -178(2)
C117 C5CA C180 C113 0.0
C5CA C180 C113 C8 0.0
C113 C8 C71 C117 0.0
F16 C5AA C128 C98 175.9(17)
C19 P12 C174 C141 131.7(9)
C19 P12 C174 C111 -51.2(11)
C19 P12 C183 C4AA -155.3(9)
C19 P12 C183 C184 30.5(11)
C19 C173 C2EA C1EA 0.0
C173 C19 C127 C0EA 0.0
C173 C2EA C1EA C0EA 0.0
C173 C2EA C1EA F22 -176.4(17)
C2EA C1EA C0EA C127 0.0
C1EA C0EA C127 C19 0.0
C127 C19 C173 C2EA 0.0
F20 C134 C163 C94 -177.9(18)
F21 C89 C146 C190 176.6(16)
F27 C8AA C124 C52 176.8(19)
F38 C109 C9AA C25 176.7(18)
F46 C186 C136 C150 -179(2)
F55 C112 C129 C148 177.6(16)
F58 C7AA C6AA C104 -174.8(18)
C61 P6 C8 C71 59.1(13)
C61 P6 C8 C113 -125.8(11)
C61 P6 C133 C32 141.3(11)
C61 P6 C133 C119 -41.0(14)
C61 C95 C66 C58 0.0
C95 C61 C87 C6CA 0.0
C95 C66 C58 C6CA 0.0
C95 C66 C58 F9 -175(2)
C66 C58 C6CA C87 0.0
C58 C6CA C87 C61 0.0
C87 C61 C95 C66 0.0
C64 P5 C79 C199 129.8(10)
C64 P5 C79 C118 -46.4(12)
C64 P5 C7CA C8CA 110.4(12)
C64 P5 C7CA C9CA -66.0(10)
C64 C182 C65 C38 0.0
C182 C64 C60 C1CA 0.0
C182 C65 C38 C1CA 0.0
C182 C65 C38 F8 -177.4(16)
C65 C38 C1CA C60 0.0
C38 C1CA C60 C64 0.0
C60 C64 C182 C65 0.0
C3BA C144 C188 C7EA 0.0
C144 P4 C29 C50 77.8(10)
C144 P4 C29 C52 -93.8(10)
C144 P4 C36 C48 -163.2(9)
C144 P4 C36 C1FA 16.4(12)
C144 C3BA C126 C159 0.0
C144 C188 C7EA C159 0.0
C188 C7EA C159 C126 0.0
C188 C7EA C159 F3AA -176.6(18)
C7EA C159 C126 C3BA 0.0
C126 C3BA C144 P4 -177.3(12)
C126 C3BA C144 C188 0.0
C133 P6 C8 C71 -51.7(13)
C133 P6 C8 C113 123.3(11)
C133 P6 C61 C95 -32.1(13)
C133 P6 C61 C87 154.4(10)
C133 C32 C88 C4CA 0.0
C32 C133 C119 C139 0.0
C32 C88 C4CA C139 0.0
C32 C88 C4CA F42 -177(2)
C88 C4CA C139 C119 0.0
C4CA C139 C119 C133 0.0
C119 C133 C32 C88 0.0
C135 P3 C44 C80 115.6(9)
C135 P3 C44 C91 -57.5(11)
C135 P3 C23 C6DA 139.0(9)
C135 P3 C23 C7DA -46.7(10)
C135 C0BA C82 C109 0.0
C0BA C135 C25 C9AA 0.0
C0BA C82 C109 F38 -176.7(18)
C0BA C82 C109 C9AA 0.0
C82 C109 C9AA C25 0.0
C109 C9AA C25 C135 0.0
C25 C135 C0BA C82 0.0
C137 P10 C51 C189 -66.7(13)
C137 P10 C51 C2FA 109.5(11)
C137 P10 C99 C154 28.8(11)
C137 P10 C99 C54 -154.0(9)
C137 C198 C172 C63 0.0
C198 C137 C92 C4GA 0.0
C198 C172 C63 C4GA 0.0
C198 C172 C63 F13 177(2)
C172 C63 C4GA C92 0.0
C63 C4GA C92 C137 0.0
C92 C137 C198 C172 0.0
C145 P1 C55 C175 50.6(11)
C145 P1 C55 C33 -129.6(10)
C145 P1 C153 C110 152.9(9)
C145 P1 C153 C104 -35.9(11)
C145 C116 C2BA C112 0.0
C116 C145 C148 C129 0.0
C116 C2BA C112 F55 -177.7(16)
C116 C2BA C112 C129 0.0
C2BA C112 C129 C148 0.0
C112 C129 C148 C145 0.0
C148 C145 C116 C2BA 0.0
C153 P1 C55 C175 -56.1(10)
C153 P1 C55 C33 123.7(9)
C153 P1 C145 C116 -52.8(10)
C153 P1 C145 C148 130.8(9)
C153 C110 C114 C7AA 0.0
C110 C153 C104 C6AA 0.0
C110 C114 C7AA F58 174(2)
C110 C114 C7AA C6AA 0.0
C114 C7AA C6AA C104 0.0
C7AA C6AA C104 C153 0.0
C104 C153 C110 C114 0.0
C174 P12 C19 C173 -10.6(11)
C174 P12 C19 C127 166.1(8)
C174 P12 C183 C4AA 95.9(10)
C174 P12 C183 C184 -78.3(11)
C174 C141 C3EA C177 0.0
C141 C174 C111 C169 0.0
C141 C3EA C177 C169 0.0
C141 C3EA C177 F15 178.8(18)
C3EA C177 C169 C111 0.0
C177 C169 C111 C174 0.0
C111 C174 C141 C3EA 0.0
C183 P12 C19 C173 -116.4(10)
C183 P12 C19 C127 60.3(9)
C183 P12 C174 C141 -124.7(9)
C183 P12 C174 C111 52.4(10)
C183 C4AA C131 C142 0.0
C4AA C183 C184 C9DA 0.0
C4AA C131 C142 C9DA 0.0
C4AA C131 C142 F18 178.2(18)
C131 C142 C9DA C184 0.0
C142 C9DA C184 C183 0.0
C184 C183 C4AA C131 0.0
F7 C2AA C103 C54 -176.1(17)
F8 C38 C1CA C60 177.3(16)
F11 C81 C138 C33 178.5(18)
F12 C105 C192 C72 -177.3(17)
F14 C84 C181 C121 179(2)
C7CA P5 C79 C199 -124.9(11)
C7CA P5 C79 C118 58.9(12)
C7CA P5 C64 C182 -29.9(11)
C7CA P5 C64 C60 155.7(8)
C7CA C8CA C6EA C2CA 0.0
C8CA C7CA C9CA C0DA 0.0
C8CA C6EA C2CA C0DA 0.0
C8CA C6EA C2CA F1AA -177.0(19)
C6EA C2CA C0DA C9CA 0.0
C2CA C0DA C9CA C7CA 0.0
C9CA C7CA C8CA C6EA 0.0
F45 C8BA C0CA C9BA -174(2)
F47 C6BA C4BA C166 -178.3(19)
F2CA C5EA C78 C118 -180(2)
C102 C5BA C6BA F47 178(2)
C102 C5BA C6BA C4BA 0.0
C5BA C102 C90 P8 179.1(13)
C5BA C102 C90 C166 0.0
C5BA C6BA C4BA C166 0.0
C6BA C4BA C166 C90 0.0
C4BA C166 C90 P8 -179.1(14)
C4BA C166 C90 C102 0.0
C90 P8 C10 C123 -148.8(9)
C90 P8 C10 C72 34.9(12)
C90 P8 C11 C1AA 135.7(9)
C90 P8 C11 C0AA -49.5(12)
C90 C102 C5BA C6BA 0.0
F6 C4EA C155 C107 179.5(16)
F9 C58 C6CA C87 174.9(19)
F15 C177 C169 C111 -178.8(18)
F18 C142 C9DA C184 -178.2(18)
C23 P3 C44 C80 -139.7(9)
C23 P3 C44 C91 47.2(11)
C23 P3 C135 C0BA 150.8(9)
C23 P3 C135 C25 -35.2(11)
C23 C6DA C6GA C35 0.0
C6DA C23 C7DA C41 0.0
C6DA C6GA C35 C41 0.0
C6DA C6GA C35 F30 177.6(19)
C6GA C35 C41 C7DA 0.0
C35 C41 C7DA C23 0.0
C7DA C23 C6DA C6GA 0.0
F36 C4DA C83 C97 -179.8(17)
F42 C4CA C139 C119 177(2)
F4AA C26 C9FA C42 -179.7(15)
F1AA C2CA C0DA C9CA 177(2)
F3AA C159 C126 C3BA 176.5(18)
F5AA C8FA C7FA C6FA 178.2(19)
F0AA C5CA C180 C113 178(2)
C12 P11 C5 C16 -52.0(10)
C12 P11 C5 C42 132.7(9)
C12 P11 C0GA C47 40.7(12)
C12 P11 C0GA C1GA -143.8(10)
C12 C5FA C5GA C8FA 0.0
C5FA C12 C6FA C7FA 0.0
C5FA C5GA C8FA F5AA -178.3(18)
C5FA C5GA C8FA C7FA 0.0
C5GA C8FA C7FA C6FA 0.0
C8FA C7FA C6FA C12 0.0
C6FA C12 C5FA C5GA 0.0
F13 C63 C4GA C92 -177(2)
F2AA C122 C1DA C91 175.8(18)
F22 C1EA C0EA C127 176.3(17)
C0GA P11 C5 C16 55.9(10)
C0GA P11 C5 C42 -119.4(8)
C0GA P11 C12 C5FA -160.1(10)
C0GA P11 C12 C6FA 26.8(12)
C0GA C47 C31 C3GA 0.0
C47 C0GA C1GA C2GA 0.0
C47 C31 C3GA C2GA 0.0
C47 C31 C3GA F37 171.9(18)
C31 C3GA C2GA C1GA 0.0
C3GA C2GA C1GA C0GA 0.0
C1GA C0GA C47 C31 0.0
F35 C59 C3FA C2FA -171(2)
F37 C3GA C2GA C1GA -172.2(18)
F30 C35 C41 C7DA -178(2)
F6AA C9EA C8EA C1FA 176.9(16)

loop_
_smtbx_masks_void_nr
_smtbx_masks_void_average_x
_smtbx_masks_void_average_y
_smtbx_masks_void_average_z
_smtbx_masks_void_volume
_smtbx_masks_void_count_electrons
1 -0.650 -0.257 -0.651 7531.0 2650.8
2 0.143 0.005 0.618 10.8 0.0
3 0.143 0.495 0.118 10.8 0.0
4 0.361 0.004 0.233 8.1 0.0
5 0.361 0.496 0.733 8.1 0.0
6 0.639 -0.004 0.233 8.1 0.0
7 0.639 0.504 0.733 8.1 0.0
8 0.857 -0.005 0.618 10.8 0.0
9 0.857 0.505 0.118 10.8 0.0

loop_
_twin_individual_id
_twin_individual_mass_fraction_refined
1 0.564(9)
2 0.436(9)
